data_4315168
loop_
_publ_author_name
'Shubhankar Kumar Bose'
'K. Geetharani'
'V. Ramkumar'
'Babu Varghese'
'Sundargopal Ghosh'

_publ_section_title
;
 Chemistry of Vanadaboranes: Synthesis, Structures, and Characterization
 of Organovanadium Sulfide Clusters with Disulfido Linkage
;
_journal_name_full 'Inorganic Chemistry'
_journal_page_first 2881
_journal_page_last 2888
_journal_paper_doi 10.1021/ic9023597
_journal_volume 49
_journal_year 2010
_chemical_formula_moiety 'C17 H28 B4 Se V2 '
_chemical_formula_sum 'C17 H28 B4 Se V2'
_chemical_formula_weight 456.47
_chemical_name_systematic
;

 ?

;
_space_group_IT_number 2
_symmetry_cell_setting triclinic
_symmetry_space_group_name_Hall '-P 1'
_symmetry_space_group_name_H-M 'P -1'
_atom_sites_solution_hydrogens geom
_atom_sites_solution_primary direct
_atom_sites_solution_secondary difmap
_audit_creation_method SHELXL-97
_cell_angle_alpha 103.698(2)
_cell_angle_beta 100.197(2)
_cell_angle_gamma 101.929(2)
_cell_formula_units_Z 4
_cell_length_a 10.5962(4)
_cell_length_b 13.0475(6)
_cell_length_c 15.7719(7)
_cell_measurement_reflns_used 8453
_cell_measurement_temperature 173(2)
_cell_measurement_theta_max 28.13
_cell_measurement_theta_min 2.64
_cell_volume 2013.33(15)
_computing_cell_refinement 'APEXII/SAINT (Bruker, 2004)'
_computing_data_collection 'APEX II,Bruker,2004'
_computing_data_reduction 'SAINT/XPREP (Bruker, 2004)'
_computing_molecular_graphics 'ORTEP3 (Farrugia, 1997) and Mercury (Bruno et al., 2002)'
_computing_publication_material 'SHELXL-97 (Sheldrick, 1997)'
_computing_structure_refinement 'SHELXL-97 (Sheldrick, 1997)'
_computing_structure_solution 'SHELXS-97 (Sheldrick, 1997)'
_diffrn_ambient_temperature 173(2)
_diffrn_measured_fraction_theta_full 0.982
_diffrn_measured_fraction_theta_max 0.883
_diffrn_measurement_device_type 'Bruker Apex II CCD area detector'
_diffrn_measurement_method 'phi and omega scans'
_diffrn_radiation_monochromator graphite
_diffrn_radiation_source 'fine-focus sealed tube'
_diffrn_radiation_type MoK\a
_diffrn_radiation_wavelength 0.71073
_diffrn_reflns_av_R_equivalents 0.0417
_diffrn_reflns_av_sigmaI/netI 0.0615
_diffrn_reflns_limit_h_max 15
_diffrn_reflns_limit_h_min -13
_diffrn_reflns_limit_k_max 16
_diffrn_reflns_limit_k_min -18
_diffrn_reflns_limit_l_max 22
_diffrn_reflns_limit_l_min -22
_diffrn_reflns_number 31705
_diffrn_reflns_theta_full 25.00
_diffrn_reflns_theta_max 31.27
_diffrn_reflns_theta_min 1.66
_exptl_absorpt_coefficient_mu 2.732
_exptl_absorpt_correction_T_max 0.8111
_exptl_absorpt_correction_T_min 0.4233
_exptl_absorpt_correction_type multi-scan
_exptl_absorpt_process_details 'SADABS (Bruker, 1999)'
_exptl_crystal_colour Brown
_exptl_crystal_density_diffrn 1.506
_exptl_crystal_density_method 'not measured'
_exptl_crystal_description Block
_exptl_crystal_F_000 920
_exptl_crystal_size_max 0.38
_exptl_crystal_size_mid 0.28
_exptl_crystal_size_min 0.08
_refine_diff_density_max 2.199
_refine_diff_density_min -0.881
_refine_diff_density_rms 0.125
_refine_ls_extinction_method none
_refine_ls_goodness_of_fit_ref 1.024
_refine_ls_hydrogen_treatment mixed
_refine_ls_matrix_type full
_refine_ls_number_parameters 556
_refine_ls_number_reflns 11586
_refine_ls_number_restraints 1
_refine_ls_restrained_S_all 1.024
_refine_ls_R_factor_all 0.0935
_refine_ls_R_factor_gt 0.0537
_refine_ls_shift/su_max 0.001
_refine_ls_shift/su_mean 0.000
_refine_ls_structure_factor_coef Fsqd
_refine_ls_weighting_details 'calc w=1/[\s^2^(Fo^2^)+(0.1000P)^2^+0.5000P] where P=(Fo^2^+2Fc^2^)/3'
_refine_ls_weighting_scheme calc
_refine_ls_wR_factor_gt 0.1439
_refine_ls_wR_factor_ref 0.1682
_reflns_number_gt 7755
_reflns_number_total 11586
_reflns_threshold_expression >2sigma(I)
_cod_data_source_file ic9023597_si_001_4.cif
_cod_data_source_block new1
_cod_depositor_comments
;
The following automatic conversions were performed:

'_symmetry_cell_setting' value 'Triclinic' changed to 'triclinic'
according to the built-in table from CIF Core dictionary named
'cif_core.dic' version 2.4.1 from
2010-06-29.

'_exptl_absorpt_correction_type' value 'Multi-scan'
changed to 'multi-scan' according to the built-in table from CIF Core
dictionary named 'cif_core.dic' version 2.4.1 from 2010-06-29.

Automatic conversion script
Id: cif_fix_values 1646 2011-03-28 12:23:43Z adriana 
;
_cod_database_code 4315168

loop_
_symmetry_equiv_pos_as_xyz
'x, y, z'
'-x, -y, -z'

loop_
_atom_site_label
_atom_site_type_symbol
_atom_site_fract_x
_atom_site_fract_y
_atom_site_fract_z
_atom_site_U_iso_or_equiv
_atom_site_adp_type
_atom_site_occupancy
_atom_site_symmetry_multiplicity
_atom_site_calc_flag
_atom_site_refinement_flags
_atom_site_disorder_assembly
_atom_site_disorder_group
C29 C 0.6786(5) 0.8994(4) 0.6989(3) 0.0511(13) Uani 1 1 d G . .
C34 C 0.5861(7) 0.9598(5) 0.6885(4) 0.072(4) Uani 0.572(11) 1 d PG A 1
H34 H 0.5282 0.9663 0.7280 0.086 Uiso 0.572(11) 1 calc PR A 1
C33 C 0.5783(10) 1.0107(6) 0.6204(5) 0.076(4) Uani 0.572(11) 1 d PG A 1
H33 H 0.5151 1.0520 0.6133 0.091 Uiso 0.572(11) 1 calc PR A 1
C32 C 0.6630(12) 1.0013(8) 0.5627(5) 0.077(6) Uani 0.572(11) 1 d PG A 1
H32 H 0.6577 1.0361 0.5161 0.092 Uiso 0.572(11) 1 calc PR A 1
C31 C 0.7555(10) 0.9409(9) 0.5731(5) 0.081(9) Uani 0.572(11) 1 d PG A 1
H31 H 0.8135 0.9344 0.5336 0.098 Uiso 0.572(11) 1 calc PR A 1
C30 C 0.7633(6) 0.8900(7) 0.6412(4) 0.073(4) Uani 0.572(11) 1 d PG A 1
H30 H 0.8265 0.8487 0.6483 0.088 Uiso 0.572(11) 1 calc PR A 1
B1 B 0.9976(5) 0.6861(4) 0.1842(3) 0.0308(9) Uani 1 1 d . . .
B2 B 0.8299(4) 0.6190(4) 0.1292(3) 0.0247(8) Uani 1 1 d . . .
B3 B 0.7881(4) 0.8415(3) 0.0907(3) 0.0241(8) Uani 1 1 d . . .
B4 B 0.9526(4) 0.9095(4) 0.1455(3) 0.0287(9) Uani 1 1 d . . .
B5 B 0.0878(5) 0.6516(4) 0.5034(3) 0.0318(9) Uani 1 1 d . A .
B6 B 0.1925(4) 0.7865(3) 0.5533(3) 0.0242(8) Uani 1 1 d . A .
B7 B 0.4075(5) 0.6894(4) 0.6558(3) 0.0311(9) Uani 1 1 d . A .
B8 B 0.3049(5) 0.5575(4) 0.6079(3) 0.0311(9) Uani 1 1 d . A .
C1 C 0.8669(5) 0.6699(5) -0.0946(3) 0.0461(12) Uani 1 1 d . . .
H1 H 0.7732 0.6437 -0.1313 0.055 Uiso 1 1 calc R . .
C2 C 0.9484(5) 0.7767(4) -0.0723(3) 0.0472(12) Uani 1 1 d . . .
H2 H 0.9231 0.8393 -0.0907 0.057 Uiso 1 1 calc R . .
C3 C 1.0766(5) 0.7770(4) -0.0273(3) 0.0424(11) Uani 1 1 d . . .
H3 H 1.1573 0.8402 -0.0075 0.051 Uiso 1 1 calc R . .
C4 C 1.0731(4) 0.6699(4) -0.0233(3) 0.0346(9) Uani 1 1 d . . .
H4 H 1.1507 0.6446 0.0018 0.042 Uiso 1 1 calc R . .
C5 C 0.9444(4) 0.6035(4) -0.0640(3) 0.0357(9) Uani 1 1 d . . .
H5 H 0.9146 0.5227 -0.0742 0.043 Uiso 1 1 calc R . .
C6 C 0.6963(5) 0.7741(6) 0.2956(3) 0.0581(16) Uani 1 1 d . . .
H6 H 0.6035 0.7267 0.2708 0.070 Uiso 1 1 calc R . .
C7 C 0.7378(7) 0.8849(6) 0.3011(3) 0.0650(18) Uani 1 1 d . . .
H7 H 0.6802 0.9302 0.2802 0.078 Uiso 1 1 calc R . .
C8 C 0.8688(6) 0.9229(4) 0.3480(3) 0.0523(13) Uani 1 1 d . . .
H8 H 0.9230 1.0004 0.3659 0.063 Uiso 1 1 calc R . .
C9 C 0.9095(5) 0.8376(4) 0.3710(3) 0.0444(11) Uani 1 1 d . . .
H9 H 0.9984 0.8431 0.4089 0.053 Uiso 1 1 calc R . .
C10 C 0.8037(5) 0.7448(4) 0.3397(3) 0.0460(11) Uani 1 1 d . . .
H10 H 0.8019 0.6728 0.3521 0.055 Uiso 1 1 calc R . .
C11 C 0.5161(4) 0.8418(4) -0.0185(3) 0.0337(9) Uani 1 1 d . . .
H11A H 0.4541 0.8848 -0.0356 0.040 Uiso 1 1 calc R . .
H11B H 0.5236 0.7920 -0.0744 0.040 Uiso 1 1 calc R . .
C12 C 0.4597(4) 0.7751(3) 0.0378(3) 0.0293(8) Uani 1 1 d . . .
C13 C 0.4586(4) 0.6659(4) 0.0221(3) 0.0362(9) Uani 1 1 d . . .
H13 H 0.4922 0.6323 -0.0262 0.043 Uiso 1 1 calc R . .
C14 C 0.4096(5) 0.6049(4) 0.0756(3) 0.0443(11) Uani 1 1 d . . .
H14 H 0.4099 0.5301 0.0636 0.053 Uiso 1 1 calc R . .
C15 C 0.3606(4) 0.6520(4) 0.1459(3) 0.0474(12) Uani 1 1 d . . .
H15 H 0.3276 0.6102 0.1828 0.057 Uiso 1 1 calc R . .
C16 C 0.3598(4) 0.7606(4) 0.1623(3) 0.0462(12) Uani 1 1 d . . .
H16 H 0.3257 0.7937 0.2106 0.055 Uiso 1 1 calc R . .
C17 C 0.4085(4) 0.8211(4) 0.1088(3) 0.0405(10) Uani 1 1 d . . .
H17 H 0.4070 0.8957 0.1207 0.049 Uiso 1 1 calc R . .
C18 C 0.2893(5) 0.5856(4) 0.3571(3) 0.0466(12) Uani 1 1 d . A .
H18 H 0.2087 0.5337 0.3129 0.056 Uiso 1 1 calc R . .
C19 C 0.3221(5) 0.6994(4) 0.3771(3) 0.0413(10) Uani 1 1 d . A .
H19 H 0.2700 0.7433 0.3486 0.050 Uiso 1 1 calc R . .
C20 C 0.4468(5) 0.7402(4) 0.4368(3) 0.0460(11) Uani 1 1 d . A .
H20 H 0.5000 0.8181 0.4578 0.055 Uiso 1 1 calc R . .
C21 C 0.4906(5) 0.6512(5) 0.4533(3) 0.0566(15) Uani 1 1 d . A .
H21 H 0.5799 0.6551 0.4897 0.068 Uiso 1 1 calc R . .
C22 C 0.3954(7) 0.5572(5) 0.4050(4) 0.0575(15) Uani 1 1 d . A .
H22 H 0.4027 0.4811 0.4014 0.069 Uiso 1 1 calc R . .
C23 C 0.0017(5) 0.6663(4) 0.7061(3) 0.0468(11) Uani 1 1 d . . .
H23 H -0.0916 0.6416 0.6688 0.056 Uiso 1 1 calc R . .
C24 C 0.0783(5) 0.7752(4) 0.7422(3) 0.0448(11) Uani 1 1 d . . .
H24 H 0.0488 0.8413 0.7350 0.054 Uiso 1 1 calc R . .
C25 C 0.1993(5) 0.7753(4) 0.7944(3) 0.0450(11) Uani 1 1 d . . .
H25 H 0.2705 0.8418 0.8318 0.054 Uiso 1 1 calc R . .
C26 C 0.1985(5) 0.6661(4) 0.7930(3) 0.0472(12) Uani 1 1 d . . .
H26 H 0.2680 0.6420 0.8293 0.057 Uiso 1 1 calc R . .
C27 C 0.0758(5) 0.5991(4) 0.7376(3) 0.0472(12) Uani 1 1 d . . .
H27 H 0.0436 0.5184 0.7268 0.057 Uiso 1 1 calc R . .
C28 C 0.6601(6) 0.8546(4) 0.7760(3) 0.0541(13) Uani 1 1 d . A .
H28A H 0.6043 0.8932 0.8090 0.065 Uiso 1 1 calc R . .
H28B H 0.7478 0.8702 0.8178 0.065 Uiso 1 1 calc R . .
C30A C 0.7734(11) 0.8382(12) 0.6596(8) 0.045(3) Uani 0.428(11) 1 d P A 2
H30A H 0.8020 0.7840 0.6831 0.054 Uiso 0.428(11) 1 calc PR A 2
C31A C 0.8162(12) 0.8673(12) 0.5858(8) 0.051(4) Uani 0.428(11) 1 d P A 2
H31A H 0.8750 0.8335 0.5574 0.061 Uiso 0.428(11) 1 calc PR A 2
C32A C 0.764(2) 0.9546(16) 0.5549(15) 0.057(5) Uani 0.428(11) 1 d P A 2
H32A H 0.7877 0.9761 0.5053 0.068 Uiso 0.428(11) 1 calc PR A 2
C33A C 0.682(2) 1.0018(13) 0.5980(9) 0.059(5) Uani 0.428(11) 1 d P A 2
H33A H 0.6533 1.0593 0.5801 0.071 Uiso 0.428(11) 1 calc PR A 2
C34A C 0.6401(17) 0.9692(9) 0.6669(8) 0.053(4) Uani 0.428(11) 1 d P A 2
H34A H 0.5777 1.0019 0.6919 0.064 Uiso 0.428(11) 1 calc PR A 2
Se1 Se 0.69325(4) 0.94277(3) 0.04401(3) 0.02987(11) Uani 1 1 d . . .
Se2 Se 0.57645(5) 0.69485(4) 0.74045(3) 0.04916(15) Uani 1 1 d . . .
V1 V 0.93028(6) 0.73519(5) 0.05609(4) 0.02431(14) Uani 1 1 d . . .
V2 V 0.85470(6) 0.79259(5) 0.21902(4) 0.02397(14) Uani 1 1 d . . .
V3 V 0.30768(6) 0.65975(5) 0.50679(4) 0.02613(15) Uani 1 1 d . . .
V4 V 0.18934(7) 0.68237(5) 0.65289(4) 0.02712(15) Uani 1 1 d . A .
H8B H 0.198(4) 0.547(4) 0.621(3) 0.033(11) Uiso 1 1 d . . .
H8A H 0.354(5) 0.491(4) 0.632(3) 0.052(14) Uiso 1 1 d . . .
H6B H 0.294(4) 0.800(3) 0.535(3) 0.023(10) Uiso 1 1 d . . .
H7B H 0.362(4) 0.751(3) 0.697(3) 0.028(10) Uiso 1 1 d . . .
H5B H 0.133(4) 0.593(3) 0.456(3) 0.026(10) Uiso 1 1 d . . .
H2B H 0.771(4) 0.660(3) 0.160(3) 0.027(10) Uiso 1 1 d . . .
H2C H 0.804(5) 0.623(4) 0.053(4) 0.063(16) Uiso 1 1 d . . .
H2A H 0.812(6) 0.550(5) 0.126(4) 0.08(2) Uiso 1 1 d . . .
H4B H 0.974(5) 0.901(4) 0.224(3) 0.059(15) Uiso 1 1 d . . .
H4C H 1.029(4) 0.869(3) 0.110(3) 0.025(10) Uiso 1 1 d . . .
H4A H 0.979(5) 1.001(4) 0.143(3) 0.040(12) Uiso 1 1 d . . .
H3B H 0.715(4) 0.803(3) 0.131(2) 0.021(9) Uiso 1 1 d . . .
H1B H 1.062(4) 0.720(4) 0.135(3) 0.038(12) Uiso 1 1 d . . .
H1A H 1.043(4) 0.637(4) 0.206(3) 0.031(11) Uiso 1 1 d . . .
H1C H 1.004(5) 0.761(5) 0.242(4) 0.069(17) Uiso 1 1 d . . .
H3C H 0.769(4) 0.766(4) 0.028(3) 0.033(11) Uiso 1 1 d . . .
H5C H 0.049(5) 0.610(4) 0.555(3) 0.042(13) Uiso 1 1 d . . .
H5A H 0.002(4) 0.647(4) 0.459(3) 0.036(12) Uiso 1 1 d . . .
H7C H 0.440(4) 0.738(4) 0.607(3) 0.034(11) Uiso 1 1 d . . .
H6C H 0.205(4) 0.811(4) 0.623(3) 0.037(12) Uiso 1 1 d . . .
H6A H 0.163(5) 0.835(4) 0.539(3) 0.048(14) Uiso 1 1 d . . .
H8C H 0.276(4) 0.522(4) 0.527(3) 0.038(12) Uiso 1 1 d . . .

loop_
_atom_site_aniso_label
_atom_site_aniso_U_11
_atom_site_aniso_U_22
_atom_site_aniso_U_33
_atom_site_aniso_U_23
_atom_site_aniso_U_13
_atom_site_aniso_U_12
C29 0.050(3) 0.051(3) 0.032(2) 0.003(2) 0.000(2) -0.014(2)
C34 0.149(13) 0.023(4) 0.031(6) 0.016(4) 0.022(6) -0.011(6)
C33 0.135(12) 0.029(5) 0.059(7) 0.014(5) 0.027(7) 0.005(6)
C32 0.119(13) 0.050(7) 0.035(7) 0.010(6) 0.022(8) -0.033(8)
C31 0.070(10) 0.091(15) 0.053(10) 0.031(9) -0.004(7) -0.041(10)
C30 0.046(6) 0.108(11) 0.043(6) 0.028(7) -0.008(5) -0.020(7)
B1 0.029(2) 0.037(3) 0.033(2) 0.017(2) 0.0044(18) 0.0164(19)
B2 0.030(2) 0.022(2) 0.026(2) 0.0120(17) 0.0054(17) 0.0104(17)
B3 0.025(2) 0.024(2) 0.026(2) 0.0114(17) 0.0042(16) 0.0089(16)
B4 0.028(2) 0.026(2) 0.032(2) 0.0120(18) 0.0040(18) 0.0046(17)
B5 0.031(2) 0.027(2) 0.031(2) 0.0054(19) -0.0014(19) 0.0054(18)
B6 0.032(2) 0.022(2) 0.0210(19) 0.0088(16) 0.0044(16) 0.0109(17)
B7 0.037(2) 0.027(2) 0.027(2) 0.0100(18) -0.0004(18) 0.0074(19)
B8 0.038(2) 0.027(2) 0.030(2) 0.0104(18) 0.0058(19) 0.0113(19)
C1 0.047(3) 0.075(4) 0.025(2) 0.017(2) 0.0072(19) 0.031(3)
C2 0.067(3) 0.061(3) 0.042(3) 0.035(2) 0.029(2) 0.039(3)
C3 0.050(3) 0.043(3) 0.047(3) 0.020(2) 0.032(2) 0.012(2)
C4 0.037(2) 0.043(2) 0.033(2) 0.0130(19) 0.0157(18) 0.0199(19)
C5 0.043(2) 0.038(2) 0.029(2) 0.0082(17) 0.0107(18) 0.0150(19)
C6 0.032(2) 0.103(5) 0.028(2) 0.006(3) 0.0111(19) 0.002(3)
C7 0.088(4) 0.102(5) 0.040(3) 0.030(3) 0.033(3) 0.072(4)
C8 0.084(4) 0.041(3) 0.035(2) 0.009(2) 0.024(3) 0.018(3)
C9 0.042(2) 0.063(3) 0.026(2) 0.011(2) 0.0037(18) 0.013(2)
C10 0.070(3) 0.044(3) 0.031(2) 0.019(2) 0.021(2) 0.012(2)
C11 0.032(2) 0.038(2) 0.0283(19) 0.0094(17) -0.0048(16) 0.0153(18)
C12 0.0213(18) 0.034(2) 0.0275(19) 0.0025(16) -0.0019(15) 0.0090(16)
C13 0.034(2) 0.034(2) 0.040(2) 0.0064(18) 0.0061(18) 0.0145(18)
C14 0.038(2) 0.033(2) 0.055(3) 0.012(2) 0.001(2) 0.0037(19)
C15 0.033(2) 0.057(3) 0.038(2) 0.013(2) -0.0005(19) -0.010(2)
C16 0.031(2) 0.059(3) 0.035(2) -0.001(2) 0.0091(19) -0.001(2)
C17 0.031(2) 0.039(2) 0.039(2) -0.0041(19) 0.0017(18) 0.0035(18)
C18 0.062(3) 0.045(3) 0.024(2) -0.0001(19) 0.015(2) 0.001(2)
C19 0.055(3) 0.045(3) 0.032(2) 0.019(2) 0.016(2) 0.018(2)
C20 0.045(3) 0.042(3) 0.044(3) 0.003(2) 0.018(2) -0.001(2)
C21 0.050(3) 0.095(5) 0.039(3) 0.017(3) 0.018(2) 0.042(3)
C22 0.098(5) 0.050(3) 0.046(3) 0.019(3) 0.040(3) 0.041(3)
C23 0.046(3) 0.051(3) 0.049(3) 0.018(2) 0.024(2) 0.013(2)
C24 0.056(3) 0.043(3) 0.050(3) 0.019(2) 0.031(2) 0.022(2)
C25 0.063(3) 0.043(3) 0.031(2) 0.006(2) 0.020(2) 0.015(2)
C26 0.071(3) 0.051(3) 0.032(2) 0.022(2) 0.021(2) 0.024(3)
C27 0.066(3) 0.038(3) 0.051(3) 0.025(2) 0.029(3) 0.014(2)
C28 0.066(3) 0.050(3) 0.029(2) 0.006(2) -0.011(2) 0.002(3)
C30A 0.028(5) 0.071(9) 0.042(7) 0.034(6) 0.009(5) 0.005(5)
C31A 0.039(6) 0.069(9) 0.045(7) 0.016(6) 0.020(5) 0.005(6)
C32A 0.083(14) 0.029(7) 0.043(8) 0.013(7) 0.006(7) -0.015(8)
C33A 0.115(15) 0.030(7) 0.024(8) 0.011(6) 0.019(9) -0.007(8)
C34A 0.120(13) 0.022(5) 0.017(5) 0.016(4) 0.016(6) 0.006(7)
Se1 0.0350(2) 0.0243(2) 0.0335(2) 0.01404(16) 0.00298(16) 0.01240(16)
Se2 0.0533(3) 0.0418(3) 0.0417(3) 0.0136(2) -0.0185(2) 0.0126(2)
V1 0.0238(3) 0.0265(3) 0.0266(3) 0.0127(3) 0.0051(2) 0.0098(2)
V2 0.0217(3) 0.0273(3) 0.0239(3) 0.0118(3) 0.0012(2) 0.0067(2)
V3 0.0310(3) 0.0236(3) 0.0217(3) 0.0061(2) 0.0012(2) 0.0072(3)
V4 0.0344(4) 0.0223(3) 0.0257(3) 0.0090(3) 0.0056(3) 0.0085(3)

loop_
_atom_type_symbol
_atom_type_description
_atom_type_scat_dispersion_real
_atom_type_scat_dispersion_imag
_atom_type_scat_source
C C 0.0033 0.0016 'International Tables Vol C Tables 4.2.6.8 and 6.1.1.4'
H H 0.0000 0.0000 'International Tables Vol C Tables 4.2.6.8 and 6.1.1.4'
B B 0.0013 0.0007 'International Tables Vol C Tables 4.2.6.8 and 6.1.1.4'
V V 0.3005 0.5294 'International Tables Vol C Tables 4.2.6.8 and 6.1.1.4'
Se Se -0.0929 2.2259 'International Tables Vol C Tables 4.2.6.8 and 6.1.1.4'

loop_
_geom_angle_atom_site_label_1
_geom_angle_atom_site_label_2
_geom_angle_atom_site_label_3
_geom_angle
_geom_angle_site_symmetry_1
_geom_angle_site_symmetry_3
_geom_angle_publ_flag
C34A C29 C34 31.1(7) . . ?
C34A C29 C30 90.1(7) . . ?
C34 C29 C30 120.0 . . ?
C34A C29 C28 136.1(9) . . ?
C34 C29 C28 106.7(4) . . ?
C30 C29 C28 133.2(4) . . ?
C34A C29 C30A 121.5(8) . . ?
C34 C29 C30A 149.3(4) . . ?
C30 C29 C30A 31.9(4) . . ?
C28 C29 C30A 102.3(5) . . ?
C29 C34 C33 120.0 . . ?
C29 C34 H34 120.0 . . ?
C33 C34 H34 120.0 . . ?
C34 C33 C32 120.0 . . ?
C34 C33 H33 120.0 . . ?
C32 C33 H33 120.0 . . ?
C31 C32 C33 120.0 . . ?
C31 C32 H32 120.0 . . ?
C33 C32 H32 120.0 . . ?
C30 C31 C32 120.0 . . ?
C30 C31 H31 120.0 . . ?
C32 C31 H31 120.0 . . ?
C31 C30 C29 120.0 . . ?
C31 C30 H30 120.0 . . ?
C29 C30 H30 120.0 . . ?
B2 B1 V1 67.90(19) . . ?
B2 B1 V2 67.3(2) . . ?
V1 B1 V2 75.01(13) . . ?
B2 B1 H1B 113(2) . . ?
V1 B1 H1B 49(2) . . ?
V2 B1 H1B 110(2) . . ?
B2 B1 H1A 111(3) . . ?
V1 B1 H1A 142(2) . . ?
V2 B1 H1A 142(2) . . ?
H1B B1 H1A 105(3) . . ?
B2 B1 H1C 110(3) . . ?
V1 B1 H1C 104(3) . . ?
V2 B1 H1C 45(3) . . ?
H1B B1 H1C 106(3) . . ?
H1A B1 H1C 111(4) . . ?
B1 B2 V2 67.6(2) . . ?
B1 B2 V1 67.0(2) . . ?
V2 B2 V1 74.82(13) . . ?
B1 B2 H2B 108(2) . . ?
V2 B2 H2B 44(2) . . ?
V1 B2 H2B 104(2) . . ?
B1 B2 H2C 112(3) . . ?
V2 B2 H2C 106(3) . . ?
V1 B2 H2C 48(3) . . ?
H2B B2 H2C 105(3) . . ?
B1 B2 H2A 111(4) . . ?
V2 B2 H2A 145(4) . . ?
V1 B2 H2A 139(4) . . ?
H2B B2 H2A 114(5) . . ?
H2C B2 H2A 106(5) . . ?
B4 B3 Se1 110.8(2) . . ?
B4 B3 V1 68.3(2) . . ?
Se1 B3 V1 141.4(2) . . ?
B4 B3 V2 68.20(19) . . ?
Se1 B3 V2 142.3(2) . . ?
V1 B3 V2 75.15(12) . . ?
B4 B3 H3B 120.0(19) . . ?
Se1 B3 H3B 102.7(18) . . ?
V1 B3 H3B 110.8(18) . . ?
V2 B3 H3B 55.3(18) . . ?
B4 B3 H3C 118(2) . . ?
Se1 B3 H3C 105(2) . . ?
V1 B3 H3C 52(2) . . ?
V2 B3 H3C 109(2) . . ?
H3B B3 H3C 99(3) . . ?
B3 B4 V2 67.40(19) . . ?
B3 B4 V1 67.3(2) . . ?
V2 B4 V1 74.62(13) . . ?
B3 B4 H4B 109(2) . . ?
V2 B4 H4B 44(2) . . ?
V1 B4 H4B 104(2) . . ?
B3 B4 H4C 112(2) . . ?
V2 B4 H4C 108.1(19) . . ?
V1 B4 H4C 48.3(19) . . ?
H4B B4 H4C 106(3) . . ?
B3 B4 H4A 112(2) . . ?
V2 B4 H4A 144(2) . . ?
V1 B4 H4A 140(2) . . ?
H4B B4 H4A 113(3) . . ?
H4C B4 H4A 105(3) . . ?
B6 B5 V3 67.6(2) . . ?
B6 B5 V4 67.10(19) . . ?
V3 B5 V4 74.62(14) . . ?
B6 B5 H5B 114(2) . . ?
V3 B5 H5B 51(2) . . ?
V4 B5 H5B 111(2) . . ?
B6 B5 H5C 114(2) . . ?
V3 B5 H5C 113(2) . . ?
V4 B5 H5C 52(2) . . ?
H5B B5 H5C 110(3) . . ?
B6 B5 H5A 115(2) . . ?
V3 B5 H5A 140(2) . . ?
V4 B5 H5A 145(2) . . ?
H5B B5 H5A 100(3) . . ?
H5C B5 H5A 103(3) . . ?
B5 B6 V4 67.5(2) . . ?
B5 B6 V3 66.9(2) . . ?
V4 B6 V3 74.56(12) . . ?
B5 B6 H6B 114(2) . . ?
V4 B6 H6B 109.7(19) . . ?
V3 B6 H6B 51(2) . . ?
B5 B6 H6C 112(3) . . ?
V4 B6 H6C 50(2) . . ?
V3 B6 H6C 113(2) . . ?
H6B B6 H6C 111(3) . . ?
B5 B6 H6A 115(4) . . ?
V4 B6 H6A 143(3) . . ?
V3 B6 H6A 142(3) . . ?
H6B B6 H6A 103(4) . . ?
H6C B6 H6A 101(4) . . ?
B8 B7 Se2 113.0(3) . . ?
B8 B7 V4 67.7(2) . . ?
Se2 B7 V4 140.5(2) . . ?
B8 B7 V3 67.9(2) . . ?
Se2 B7 V3 143.8(3) . . ?
V4 B7 V3 75.06(14) . . ?
B8 B7 H7B 116(2) . . ?
Se2 B7 H7B 105(2) . . ?
V4 B7 H7B 51(2) . . ?
V3 B7 H7B 107(2) . . ?
B8 B7 H7C 117(2) . . ?
Se2 B7 H7C 106(2) . . ?
V4 B7 H7C 108(2) . . ?
V3 B7 H7C 52(2) . . ?
H7B B7 H7C 99(3) . . ?
B7 B8 V4 67.5(2) . . ?
B7 B8 V3 67.7(2) . . ?
V4 B8 V3 74.94(13) . . ?
B7 B8 H8B 114(2) . . ?
V4 B8 H8B 48(2) . . ?
V3 B8 H8B 105(2) . . ?
B7 B8 H8A 112(2) . . ?
V4 B8 H8A 142(2) . . ?
V3 B8 H8A 142(2) . . ?
H8B B8 H8A 109(3) . . ?
B7 B8 H8C 118(2) . . ?
V4 B8 H8C 110(2) . . ?
V3 B8 H8C 54(2) . . ?
H8B B8 H8C 100(3) . . ?
H8A B8 H8C 103(3) . . ?
C2 C1 C5 108.2(4) . . ?
C2 C1 V1 71.6(3) . . ?
C5 C1 V1 73.2(2) . . ?
C2 C1 H1 125.8 . . ?
C5 C1 H1 125.8 . . ?
V1 C1 H1 125.8 . . ?
C1 C2 C3 107.9(4) . . ?
C1 C2 V1 72.0(2) . . ?
C3 C2 V1 72.5(2) . . ?
C1 C2 H2 125.9 . . ?
C3 C2 H2 125.9 . . ?
V1 C2 H2 125.9 . . ?
C4 C3 C2 107.7(4) . . ?
C4 C3 V1 73.2(2) . . ?
C2 C3 V1 70.9(2) . . ?
C4 C3 H3 126.0 . . ?
C2 C3 H3 126.0 . . ?
V1 C3 H3 126.0 . . ?
C5 C4 C3 108.7(4) . . ?
C5 C4 V1 71.8(2) . . ?
C3 C4 V1 70.9(2) . . ?
C5 C4 H4 125.6 . . ?
C3 C4 H4 125.6 . . ?
V1 C4 H4 125.6 . . ?
C4 C5 C1 107.6(4) . . ?
C4 C5 V1 72.7(2) . . ?
C1 C5 V1 70.4(2) . . ?
C4 C5 H5 126.1 . . ?
C1 C5 H5 126.1 . . ?
V1 C5 H5 126.1 . . ?
C10 C6 C7 107.9(5) . . ?
C10 C6 V2 72.5(3) . . ?
C7 C6 V2 72.6(3) . . ?
C10 C6 H6 125.9 . . ?
C7 C6 H6 125.9 . . ?
V2 C6 H6 125.9 . . ?
C8 C7 C6 107.8(5) . . ?
C8 C7 V2 73.2(3) . . ?
C6 C7 V2 71.1(3) . . ?
C8 C7 H7 126.0 . . ?
C6 C7 H7 126.0 . . ?
V2 C7 H7 126.0 . . ?
C9 C8 C7 108.4(5) . . ?
C9 C8 V2 71.8(3) . . ?
C7 C8 V2 71.5(3) . . ?
C9 C8 H8 125.7 . . ?
C7 C8 H8 125.7 . . ?
V2 C8 H8 125.7 . . ?
C8 C9 C10 108.9(5) . . ?
C8 C9 V2 73.0(3) . . ?
C10 C9 V2 71.8(2) . . ?
C8 C9 H9 125.5 . . ?
C10 C9 H9 125.5 . . ?
V2 C9 H9 125.5 . . ?
C9 C10 C6 107.1(5) . . ?
C9 C10 V2 72.5(2) . . ?
C6 C10 V2 71.3(2) . . ?
C9 C10 H10 126.3 . . ?
C6 C10 H10 126.3 . . ?
V2 C10 H10 126.3 . . ?
C12 C11 Se1 112.9(3) . . ?
C12 C11 H11A 109.0 . . ?
Se1 C11 H11A 109.0 . . ?
C12 C11 H11B 109.0 . . ?
Se1 C11 H11B 109.0 . . ?
H11A C11 H11B 107.8 . . ?
C13 C12 C17 117.6(4) . . ?
C13 C12 C11 121.1(4) . . ?
C17 C12 C11 121.3(4) . . ?
C14 C13 C12 121.2(4) . . ?
C14 C13 H13 119.4 . . ?
C12 C13 H13 119.4 . . ?
C15 C14 C13 120.4(4) . . ?
C15 C14 H14 119.8 . . ?
C13 C14 H14 119.8 . . ?
C14 C15 C16 119.4(4) . . ?
C14 C15 H15 120.3 . . ?
C16 C15 H15 120.3 . . ?
C17 C16 C15 120.1(4) . . ?
C17 C16 H16 119.9 . . ?
C15 C16 H16 119.9 . . ?
C16 C17 C12 121.3(4) . . ?
C16 C17 H17 119.3 . . ?
C12 C17 H17 119.3 . . ?
C19 C18 C22 107.4(5) . . ?
C19 C18 V3 70.6(2) . . ?
C22 C18 V3 72.4(3) . . ?
C19 C18 H18 126.2 . . ?
C22 C18 H18 126.2 . . ?
V3 C18 H18 126.2 . . ?
C20 C19 C18 107.9(4) . . ?
C20 C19 V3 71.2(2) . . ?
C18 C19 V3 73.5(2) . . ?
C20 C19 H19 125.9 . . ?
C18 C19 H19 125.9 . . ?
V3 C19 H19 125.9 . . ?
C19 C20 C21 107.8(5) . . ?
C19 C20 V3 72.5(3) . . ?
C21 C20 V3 72.9(3) . . ?
C19 C20 H20 125.9 . . ?
C21 C20 H20 125.9 . . ?
V3 C20 H20 125.9 . . ?
C22 C21 C20 108.5(5) . . ?
C22 C21 V3 73.9(3) . . ?
C20 C21 V3 70.8(3) . . ?
C22 C21 H21 125.6 . . ?
C20 C21 H21 125.6 . . ?
V3 C21 H21 125.6 . . ?
C21 C22 C18 108.4(5) . . ?
C21 C22 V3 71.1(3) . . ?
C18 C22 V3 71.8(3) . . ?
C21 C22 H22 125.8 . . ?
C18 C22 H22 125.8 . . ?
V3 C22 H22 125.8 . . ?
C24 C23 C27 107.9(5) . . ?
C24 C23 V4 72.1(3) . . ?
C27 C23 V4 71.3(3) . . ?
C24 C23 H23 126.0 . . ?
C27 C23 H23 126.0 . . ?
V4 C23 H23 126.0 . . ?
C25 C24 C23 108.1(4) . . ?
C25 C24 V4 70.6(3) . . ?
C23 C24 V4 72.0(3) . . ?
C25 C24 H24 125.9 . . ?
C23 C24 H24 125.9 . . ?
V4 C24 H24 125.9 . . ?
C24 C25 C26 108.6(5) . . ?
C24 C25 V4 73.5(3) . . ?
C26 C25 V4 72.0(3) . . ?
C24 C25 H25 125.6 . . ?
C26 C25 H25 125.6 . . ?
V4 C25 H25 125.6 . . ?
C27 C26 C25 107.1(4) . . ?
C27 C26 V4 72.2(2) . . ?
C25 C26 V4 71.2(2) . . ?
C27 C26 H26 126.3 . . ?
C25 C26 H26 126.3 . . ?
V4 C26 H26 126.3 . . ?
C26 C27 C23 108.3(4) . . ?
C26 C27 V4 71.5(2) . . ?
C23 C27 V4 72.6(2) . . ?
C26 C27 H27 125.7 . . ?
C23 C27 H27 125.7 . . ?
V4 C27 H27 125.7 . . ?
C29 C28 Se2 114.1(3) . . ?
C29 C28 H28A 108.7 . . ?
Se2 C28 H28A 108.7 . . ?
C29 C28 H28B 108.7 . . ?
Se2 C28 H28B 108.7 . . ?
H28A C28 H28B 107.6 . . ?
C31A C30A C29 116.1(10) . . ?
C31A C30A H30A 121.9 . . ?
C29 C30A H30A 121.9 . . ?
C30A C31A C32A 116.7(13) . . ?
C30A C31A H31A 121.6 . . ?
C32A C31A H31A 121.6 . . ?
C33A C32A C31A 119.7(18) . . ?
C33A C32A H32A 120.1 . . ?
C31A C32A H32A 120.1 . . ?
C32A C33A C34A 121.9(17) . . ?
C32A C33A H33A 119.1 . . ?
C34A C33A H33A 119.1 . . ?
C29 C34A C33A 123.9(16) . . ?
C29 C34A H34A 118.0 . . ?
C33A C34A H34A 118.0 . . ?
C11 Se1 B3 101.09(17) . . ?
C28 Se2 B7 99.3(2) . . ?
C2 V1 C1 36.39(19) . . ?
C2 V1 C3 36.55(17) . . ?
C1 V1 C3 60.59(19) . . ?
C2 V1 C5 60.57(17) . . ?
C1 V1 C5 36.42(15) . . ?
C3 V1 C5 60.11(17) . . ?
C2 V1 C4 60.19(15) . . ?
C1 V1 C4 59.98(16) . . ?
C3 V1 C4 35.89(15) . . ?
C5 V1 C4 35.56(16) . . ?
C2 V1 B3 95.50(15) . . ?
C1 V1 B3 103.60(15) . . ?
C3 V1 B3 121.33(15) . . ?
C5 V1 B3 137.81(15) . . ?
C4 V1 B3 155.36(14) . . ?
C2 V1 B1 156.38(17) . . ?
C1 V1 B1 142.59(18) . . ?
C3 V1 B1 120.19(17) . . ?
C5 V1 B1 108.01(16) . . ?
C4 V1 B1 98.08(16) . . ?
B3 V1 B1 105.06(15) . . ?
C2 V1 B2 149.47(19) . . ?
C1 V1 B2 113.37(18) . . ?
C3 V1 B2 150.59(16) . . ?
C5 V1 B2 97.25(16) . . ?
C4 V1 B2 114.85(15) . . ?
B3 V1 B2 87.96(15) . . ?
B1 V1 B2 45.06(16) . . ?
C2 V1 B4 98.31(17) . . ?
C1 V1 B4 128.73(17) . . ?
C3 V1 B4 98.87(16) . . ?
C5 V1 B4 157.64(15) . . ?
C4 V1 B4 129.47(16) . . ?
B3 V1 B4 44.40(15) . . ?
B1 V1 B4 88.67(16) . . ?
B2 V1 B4 105.10(16) . . ?
C2 V1 V2 146.22(12) . . ?
C1 V1 V2 147.69(13) . . ?
C3 V1 V2 147.27(13) . . ?
C5 V1 V2 149.67(11) . . ?
C4 V1 V2 149.70(11) . . ?
B3 V1 V2 52.44(10) . . ?
B1 V1 V2 52.62(12) . . ?
B2 V1 V2 52.42(11) . . ?
B4 V1 V2 52.68(11) . . ?
C2 V1 H2C 119.1(18) . . ?
C1 V1 H2C 83.9(18) . . ?
C3 V1 H2C 137.7(17) . . ?
C5 V1 H2C 77.8(17) . . ?
C4 V1 H2C 107.7(17) . . ?
B3 V1 H2C 86.9(18) . . ?
B1 V1 H2C 74.2(18) . . ?
B2 V1 H2C 30.6(18) . . ?
B4 V1 H2C 122.2(17) . . ?
V2 V1 H2C 74.4(17) . . ?
C2 V1 H4C 85.7(12) . . ?
C1 V1 H4C 122.0(12) . . ?
C3 V1 H4C 72.3(12) . . ?
C5 V1 H4C 131.9(12) . . ?
C4 V1 H4C 99.2(13) . . ?
B3 V1 H4C 73.1(13) . . ?
B1 V1 H4C 89.3(13) . . ?
B2 V1 H4C 124.1(12) . . ?
B4 V1 H4C 30.6(12) . . ?
V2 V1 H4C 75.6(12) . . ?
H2C V1 H4C 150(2) . . ?
C2 V1 H1B 125.2(14) . . ?
C1 V1 H1B 131.2(14) . . ?
C3 V1 H1B 88.6(14) . . ?
C5 V1 H1B 96.4(14) . . ?
C4 V1 H1B 72.9(14) . . ?
B3 V1 H1B 125.1(14) . . ?
B1 V1 H1B 31.8(14) . . ?
B2 V1 H1B 74.7(15) . . ?
B4 V1 H1B 90.1(14) . . ?
V2 V1 H1B 77.0(14) . . ?
H2C V1 H1B 100(2) . . ?
H4C V1 H1B 74.9(19) . . ?
C2 V1 H3C 81.7(13) . . ?
C1 V1 H3C 76.4(13) . . ?
C3 V1 H3C 117.0(13) . . ?
C5 V1 H3C 107.9(13) . . ?
C4 V1 H3C 136.0(13) . . ?
B3 V1 H3C 30.3(13) . . ?
B1 V1 H3C 121.9(13) . . ?
B2 V1 H3C 86.5(13) . . ?
B4 V1 H3C 73.4(14) . . ?
V2 V1 H3C 74.0(13) . . ?
H2C V1 H3C 71(2) . . ?
H4C V1 H3C 98.8(19) . . ?
H1B V1 H3C 150.9(19) . . ?
C6 V2 C10 36.2(2) . . ?
C6 V2 C7 36.2(2) . . ?
C10 V2 C7 60.05(19) . . ?
C6 V2 C9 59.61(18) . . ?
C10 V2 C9 35.75(18) . . ?
C7 V2 C9 59.15(18) . . ?
C6 V2 C8 59.5(2) . . ?
C10 V2 C8 59.42(18) . . ?
C7 V2 C8 35.3(2) . . ?
C9 V2 C8 35.26(18) . . ?
C6 V2 B3 112.51(18) . . ?
C10 V2 B3 148.59(18) . . ?
C7 V2 B3 95.93(17) . . ?
C9 V2 B3 148.71(17) . . ?
C8 V2 B3 113.51(17) . . ?
C6 V2 B2 104.8(2) . . ?
C10 V2 B2 97.33(16) . . ?
C7 V2 B2 138.6(2) . . ?
C9 V2 B2 122.88(17) . . ?
C8 V2 B2 156.44(16) . . ?
B3 V2 B2 88.18(15) . . ?
C6 V2 B1 131.1(2) . . ?
C10 V2 B1 100.81(17) . . ?
C7 V2 B1 159.27(17) . . ?
C9 V2 B1 100.92(17) . . ?
C8 V2 B1 130.0(2) . . ?
B3 V2 B1 104.77(15) . . ?
B2 V2 B1 45.09(17) . . ?
C6 V2 B4 140.4(2) . . ?
C10 V2 B4 155.02(18) . . ?
C7 V2 B4 106.0(2) . . ?
C9 V2 B4 119.94(18) . . ?
C8 V2 B4 96.87(18) . . ?
B3 V2 B4 44.40(15) . . ?
B2 V2 B4 105.46(16) . . ?
B1 V2 B4 88.50(16) . . ?
C6 V2 V1 148.38(14) . . ?
C10 V2 V1 148.46(13) . . ?
C7 V2 V1 148.32(13) . . ?
C9 V2 V1 148.81(13) . . ?
C8 V2 V1 148.66(14) . . ?
B3 V2 V1 52.40(10) . . ?
B2 V2 V1 52.76(10) . . ?
B1 V2 V1 52.37(11) . . ?
B4 V2 V1 52.70(12) . . ?
C6 V2 H2B 82.4(14) . . ?
C10 V2 H2B 84.9(13) . . ?
C7 V2 H2B 114.3(14) . . ?
C9 V2 H2B 118.5(13) . . ?
C8 V2 H2B 140.8(14) . . ?
B3 V2 H2B 87.9(13) . . ?
B2 V2 H2B 24.4(14) . . ?
B1 V2 H2B 68.2(14) . . ?
B4 V2 H2B 120.0(13) . . ?
V1 V2 H2B 70.4(13) . . ?
C6 V2 H4B 131.1(18) . . ?
C10 V2 H4B 124.7(18) . . ?
C7 V2 H4B 96.5(18) . . ?
C9 V2 H4B 89.0(18) . . ?
C8 V2 H4B 73.2(18) . . ?
B3 V2 H4B 74.4(18) . . ?
B2 V2 H4B 124.0(18) . . ?
B1 V2 H4B 88.2(18) . . ?
B4 V2 H4B 31.6(18) . . ?
V1 V2 H4B 75.8(18) . . ?
H2B V2 H4B 146(2) . . ?
C6 V2 H3B 82.9(11) . . ?
C10 V2 H3B 118.1(11) . . ?
C7 V2 H3B 76.8(11) . . ?
C9 V2 H3B 135.8(11) . . ?
C8 V2 H3B 106.9(12) . . ?
B3 V2 H3B 31.0(11) . . ?
B2 V2 H3B 86.8(12) . . ?
B1 V2 H3B 122.2(11) . . ?
B4 V2 H3B 73.9(11) . . ?
V1 V2 H3B 74.6(11) . . ?
H2B V2 H3B 74.4(18) . . ?
H4B V2 H3B 101(2) . . ?
C6 V2 H1C 126.4(18) . . ?
C10 V2 H1C 90.2(18) . . ?
C7 V2 H1C 135.1(19) . . ?
C9 V2 H1C 76.9(19) . . ?
C8 V2 H1C 102(2) . . ?
B3 V2 H1C 120.8(18) . . ?
B2 V2 H1C 73(2) . . ?
B1 V2 H1C 29(2) . . ?
B4 V2 H1C 87.0(18) . . ?
V1 V2 H1C 72.6(18) . . ?
H2B V2 H1C 93(2) . . ?
H4B V2 H1C 72(3) . . ?
H3B V2 H1C 147(2) . . ?
C20 V3 C19 36.29(18) . . ?
C20 V3 C21 36.3(2) . . ?
C19 V3 C21 60.09(18) . . ?
C20 V3 C18 59.96(18) . . ?
C19 V3 C18 35.87(17) . . ?
C21 V3 C18 59.40(19) . . ?
C20 V3 C22 59.54(19) . . ?
C19 V3 C22 59.66(17) . . ?
C21 V3 C22 35.0(2) . . ?
C18 V3 C22 35.78(19) . . ?
C20 V3 B5 131.54(18) . . ?
C19 V3 B5 100.41(17) . . ?
C21 V3 B5 158.08(18) . . ?
C18 V3 B5 99.11(18) . . ?
C22 V3 B5 128.3(2) . . ?
C20 V3 B7 111.28(18) . . ?
C19 V3 B7 147.12(18) . . ?
C21 V3 B7 96.77(18) . . ?
C18 V3 B7 151.37(19) . . ?
C22 V3 B7 115.59(19) . . ?
B5 V3 B7 105.08(17) . . ?
C20 V3 B8 140.22(19) . . ?
C19 V3 B8 157.83(17) . . ?
C21 V3 B8 106.66(19) . . ?
C18 V3 B8 122.90(18) . . ?
C22 V3 B8 98.99(17) . . ?
B5 V3 B8 88.24(17) . . ?
B7 V3 B8 44.37(16) . . ?
C20 V3 B6 104.52(17) . . ?
C19 V3 B6 95.58(16) . . ?
C21 V3 B6 139.1(2) . . ?
C18 V3 B6 120.30(17) . . ?
C22 V3 B6 154.65(16) . . ?
B5 V3 B6 45.48(16) . . ?
B7 V3 B6 87.91(16) . . ?
B8 V3 B6 104.86(15) . . ?
C20 V3 V4 147.14(13) . . ?
C19 V3 V4 147.16(12) . . ?
C21 V3 V4 148.91(13) . . ?
C18 V3 V4 148.85(13) . . ?
C22 V3 V4 150.04(13) . . ?
B5 V3 V4 52.92(12) . . ?
B7 V3 V4 52.17(12) . . ?
B8 V3 V4 52.20(12) . . ?
B6 V3 V4 52.66(10) . . ?
C20 V3 H6B 76.9(12) . . ?
C19 V3 H6B 79.4(12) . . ?
C21 V3 H6B 109.8(12) . . ?
C18 V3 H6B 113.5(12) . . ?
C22 V3 H6B 135.2(12) . . ?
B5 V3 H6B 73.1(12) . . ?
B7 V3 H6B 88.4(12) . . ?
B8 V3 H6B 122.7(12) . . ?
B6 V3 H6B 29.5(12) . . ?
V4 V3 H6B 74.7(12) . . ?
C20 V3 H5B 124.2(12) . . ?
C19 V3 H5B 87.9(12) . . ?
C21 V3 H5B 131.3(13) . . ?
C18 V3 H5B 73.0(12) . . ?
C22 V3 H5B 98.2(13) . . ?
B5 V3 H5B 30.3(13) . . ?
B7 V3 H5B 124.2(12) . . ?
B8 V3 H5B 89.6(12) . . ?
B6 V3 H5B 73.8(13) . . ?
V4 V3 H5B 76.1(12) . . ?
H6B V3 H5B 97.7(18) . . ?
C20 V3 H7C 83.1(13) . . ?
C19 V3 H7C 117.8(13) . . ?
C21 V3 H7C 79.0(13) . . ?
C18 V3 H7C 137.9(13) . . ?
C22 V3 H7C 109.3(13) . . ?
B5 V3 H7C 121.5(13) . . ?
B7 V3 H7C 29.7(13) . . ?
B8 V3 H7C 72.8(13) . . ?
B6 V3 H7C 86.1(13) . . ?
V4 V3 H7C 73.0(13) . . ?
H6B V3 H7C 72.6(18) . . ?
H5B V3 H7C 149.1(18) . . ?
C20 V3 H8C 132.2(13) . . ?
C19 V3 H8C 127.7(13) . . ?
C21 V3 H8C 97.0(13) . . ?
C18 V3 H8C 91.9(13) . . ?
C22 V3 H8C 75.0(13) . . ?
B5 V3 H8C 87.4(13) . . ?
B7 V3 H8C 74.4(14) . . ?
B8 V3 H8C 31.5(13) . . ?
B6 V3 H8C 123.2(13) . . ?
V4 V3 H8C 75.2(13) . . ?
H6B V3 H8C 149.8(17) . . ?
H5B V3 H8C 73.4(18) . . ?
H7C V3 H8C 100.0(19) . . ?
C25 V4 C26 36.73(17) . . ?
C25 V4 C27 60.54(19) . . ?
C26 V4 C27 36.31(19) . . ?
C25 V4 C23 60.13(19) . . ?
C26 V4 C23 60.45(19) . . ?
C27 V4 C23 36.11(17) . . ?
C25 V4 C24 35.88(18) . . ?
C26 V4 C24 60.45(17) . . ?
C27 V4 C24 60.09(17) . . ?
C23 V4 C24 35.90(18) . . ?
C25 V4 B7 102.36(18) . . ?
C26 V4 B7 96.06(18) . . ?
C27 V4 B7 123.16(17) . . ?
C23 V4 B7 156.49(17) . . ?
C24 V4 B7 135.36(19) . . ?
C25 V4 B8 127.18(18) . . ?
C26 V4 B8 97.41(17) . . ?
C27 V4 B8 99.86(17) . . ?
C23 V4 B8 131.32(18) . . ?
C24 V4 B8 157.41(16) . . ?
B7 V4 B8 44.76(17) . . ?
C25 V4 B6 114.42(16) . . ?
C26 V4 B6 151.08(17) . . ?
C27 V4 B6 148.30(17) . . ?
C23 V4 B6 112.52(17) . . ?
C24 V4 B6 96.80(16) . . ?
B7 V4 B6 88.45(15) . . ?
B8 V4 B6 105.64(15) . . ?
C25 V4 B5 144.42(18) . . ?
C26 V4 B5 154.59(19) . . ?
C27 V4 B5 118.36(19) . . ?
C23 V4 B5 97.37(18) . . ?
C24 V4 B5 109.76(18) . . ?
B7 V4 B5 105.23(17) . . ?
B8 V4 B5 88.39(17) . . ?
B6 V4 B5 45.37(16) . . ?
C25 V4 V3 147.71(14) . . ?
C26 V4 V3 146.42(14) . . ?
C27 V4 V3 147.53(13) . . ?
C23 V4 V3 149.29(14) . . ?
C24 V4 V3 149.52(12) . . ?
B7 V4 V3 52.77(11) . . ?
B8 V4 V3 52.86(11) . . ?
B6 V4 V3 52.78(11) . . ?
B5 V4 V3 52.46(12) . . ?
C25 V4 H8B 123.7(13) . . ?
C26 V4 H8B 87.1(13) . . ?
C27 V4 H8B 74.8(14) . . ?
C23 V4 H8B 101.7(14) . . ?
C24 V4 H8B 134.5(14) . . ?
B7 V4 H8B 74.1(14) . . ?
B8 V4 H8B 30.4(14) . . ?
B6 V4 H8B 121.5(13) . . ?
B5 V4 H8B 85.6(14) . . ?
V3 V4 H8B 73.5(13) . . ?
C25 V4 H7B 76.2(13) . . ?
C26 V4 H7B 83.8(13) . . ?
C27 V4 H7B 119.4(13) . . ?
C23 V4 H7B 136.3(13) . . ?
C24 V4 H7B 106.0(13) . . ?
B7 V4 H7B 29.9(13) . . ?
B8 V4 H7B 73.5(13) . . ?
B6 V4 H7B 86.2(13) . . ?
B5 V4 H7B 121.4(13) . . ?
V3 V4 H7B 73.5(13) . . ?
H8B V4 H7B 101(2) . . ?
C25 V4 H5C 132.4(14) . . ?
C26 V4 H5C 124.8(14) . . ?
C27 V4 H5C 88.5(14) . . ?
C23 V4 H5C 73.5(14) . . ?
C24 V4 H5C 98.4(14) . . ?
B7 V4 H5C 125.2(14) . . ?
B8 V4 H5C 90.9(14) . . ?
B6 V4 H5C 72.7(15) . . ?
B5 V4 H5C 30.0(14) . . ?
V3 V4 H5C 76.2(14) . . ?
H8B V4 H5C 74(2) . . ?
H7B V4 H5C 149.5(19) . . ?
C25 V4 H6C 88.4(15) . . ?
C26 V4 H6C 125.0(15) . . ?
C27 V4 H6C 136.2(14) . . ?
C23 V4 H6C 102.9(14) . . ?
C24 V4 H6C 76.5(14) . . ?
B7 V4 H6C 91.4(14) . . ?
B8 V4 H6C 123.9(14) . . ?
B6 V4 H6C 26.1(14) . . ?
B5 V4 H6C 69.0(15) . . ?
V3 V4 H6C 73.8(14) . . ?
H8B V4 H6C 146.5(19) . . ?
H7B V4 H6C 76.4(19) . . ?
H5C V4 H6C 92(2) . . ?

loop_
_geom_bond_atom_site_label_1
_geom_bond_atom_site_label_2
_geom_bond_distance
_geom_bond_site_symmetry_2
_geom_bond_publ_flag
C29 C34A 1.244(13) . ?
C29 C34 1.3900 . ?
C29 C30 1.3900 . ?
C29 C28 1.495(6) . ?
C29 C30A 1.533(15) . ?
C34 C33 1.3900 . ?
C34 H34 0.9500 . ?
C33 C32 1.3900 . ?
C33 H33 0.9500 . ?
C32 C31 1.3900 . ?
C32 H32 0.9500 . ?
C31 C30 1.3900 . ?
C31 H31 0.9500 . ?
C30 H30 0.9500 . ?
B1 B2 1.768(6) . ?
B1 V1 2.300(4) . ?
B1 V2 2.308(5) . ?
B1 H1B 1.23(4) . ?
B1 H1A 0.96(4) . ?
B1 H1C 1.15(6) . ?
B2 V2 2.304(5) . ?
B2 V1 2.314(4) . ?
B2 H2B 1.03(4) . ?
B2 H2C 1.20(5) . ?
B2 H2A 0.87(7) . ?
B3 B4 1.744(6) . ?
B3 Se1 2.011(4) . ?
B3 V1 2.300(4) . ?
B3 V2 2.301(4) . ?
B3 H3B 1.19(4) . ?
B3 H3C 1.17(4) . ?
B4 V2 2.314(4) . ?
B4 V1 2.314(5) . ?
B4 H4B 1.25(5) . ?
B4 H4C 1.20(4) . ?
B4 H4A 1.19(5) . ?
B5 B6 1.782(6) . ?
B5 V3 2.300(5) . ?
B5 V4 2.314(5) . ?
B5 H5B 1.17(4) . ?
B5 H5C 1.17(5) . ?
B5 H5A 1.03(4) . ?
B6 V4 2.307(4) . ?
B6 V3 2.311(4) . ?
B6 H6B 1.15(4) . ?
B6 H6C 1.05(5) . ?
B6 H6A 0.82(5) . ?
B7 B8 1.742(7) . ?
B7 Se2 2.012(4) . ?
B7 V4 2.286(5) . ?
B7 V3 2.305(4) . ?
B7 H7B 1.16(4) . ?
B7 H7C 1.15(4) . ?
B8 V4 2.289(5) . ?
B8 V3 2.309(4) . ?
B8 H8B 1.18(4) . ?
B8 H8A 1.21(5) . ?
B8 H8C 1.21(4) . ?
C1 C2 1.404(7) . ?
C1 C5 1.419(6) . ?
C1 V1 2.251(4) . ?
C1 H1 1.0000 . ?
C2 C3 1.416(7) . ?
C2 V1 2.246(4) . ?
C2 H2 1.0000 . ?
C3 C4 1.407(6) . ?
C3 V1 2.268(4) . ?
C3 H3 1.0000 . ?
C4 C5 1.400(6) . ?
C4 V1 2.298(4) . ?
C4 H4 1.0000 . ?
C5 V1 2.287(4) . ?
C5 H5 1.0000 . ?
C6 C10 1.397(8) . ?
C6 C7 1.399(9) . ?
C6 V2 2.241(4) . ?
C6 H6 1.0000 . ?
C7 C8 1.377(8) . ?
C7 V2 2.260(5) . ?
C7 H7 1.0000 . ?
C8 C9 1.377(7) . ?
C8 V2 2.280(5) . ?
C8 H8 1.0000 . ?
C9 C10 1.388(7) . ?
C9 V2 2.265(4) . ?
C9 H9 1.0000 . ?
C10 V2 2.257(4) . ?
C10 H10 1.0000 . ?
C11 C12 1.497(6) . ?
C11 Se1 1.985(4) . ?
C11 H11A 0.9900 . ?
C11 H11B 0.9900 . ?
C12 C13 1.385(6) . ?
C12 C17 1.393(6) . ?
C13 C14 1.385(6) . ?
C13 H13 0.9500 . ?
C14 C15 1.375(7) . ?
C14 H14 0.9500 . ?
C15 C16 1.381(7) . ?
C15 H15 0.9500 . ?
C16 C17 1.379(7) . ?
C16 H16 0.9500 . ?
C17 H17 0.9500 . ?
C18 C19 1.397(7) . ?
C18 C22 1.407(8) . ?
C18 V3 2.286(4) . ?
C18 H18 1.0000 . ?
C19 C20 1.395(7) . ?
C19 V3 2.248(4) . ?
C19 H19 1.0000 . ?
C20 C21 1.399(7) . ?
C20 V3 2.231(4) . ?
C20 H20 1.0000 . ?
C21 C22 1.370(8) . ?
C21 V3 2.259(5) . ?
C21 H21 1.0000 . ?
C22 V3 2.293(5) . ?
C22 H22 1.0000 . ?
C23 C24 1.406(7) . ?
C23 C27 1.409(7) . ?
C23 V4 2.281(5) . ?
C23 H23 1.0000 . ?
C24 C25 1.395(7) . ?
C24 V4 2.282(4) . ?
C24 H24 1.0000 . ?
C25 C26 1.419(7) . ?
C25 V4 2.246(4) . ?
C25 H25 1.0000 . ?
C26 C27 1.409(7) . ?
C26 V4 2.256(4) . ?
C26 H26 1.0000 . ?
C27 V4 2.264(4) . ?
C27 H27 1.0000 . ?
C28 Se2 1.988(5) . ?
C28 H28A 0.9900 . ?
C28 H28B 0.9900 . ?
C30A C31A 1.425(14) . ?
C30A H30A 0.9500 . ?
C31A C32A 1.51(2) . ?
C31A H31A 0.9500 . ?
C32A C33A 1.35(3) . ?
C32A H32A 0.9500 . ?
C33A C34A 1.369(16) . ?
C33A H33A 0.9500 . ?
C34A H34A 0.9500 . ?
V1 V2 2.8054(9) . ?
V1 H2C 1.75(5) . ?
V1 H4C 1.76(4) . ?
V1 H1B 1.77(4) . ?
V1 H3C 1.84(4) . ?
V2 H2B 1.72(4) . ?
V2 H4B 1.67(5) . ?
V2 H3B 1.89(4) . ?
V2 H1C 1.71(6) . ?
V3 V4 2.7969(9) . ?
V3 H6B 1.82(4) . ?
V3 H5B 1.82(4) . ?
V3 H7C 1.84(4) . ?
V3 H8C 1.87(4) . ?
V4 H8B 1.75(4) . ?
V4 H7B 1.79(4) . ?
V4 H5C 1.85(5) . ?
V4 H6C 1.82(4) . ?

loop_
_geom_torsion_atom_site_label_1
_geom_torsion_atom_site_label_2
_geom_torsion_atom_site_label_3
_geom_torsion_atom_site_label_4
_geom_torsion
_geom_torsion_site_symmetry_1
_geom_torsion_site_symmetry_2
_geom_torsion_site_symmetry_3
_geom_torsion_site_symmetry_4
_geom_torsion_publ_flag
C34A C29 C34 C33 17.5(13) . . . . ?
C30 C29 C34 C33 0.0 . . . . ?
C28 C29 C34 C33 -179.2(4) . . . . ?
C30A C29 C34 C33 -18.6(12) . . . . ?
C29 C34 C33 C32 0.0 . . . . ?
C34 C33 C32 C31 0.0 . . . . ?
C33 C32 C31 C30 0.0 . . . . ?
C32 C31 C30 C29 0.0 . . . . ?
C34A C29 C30 C31 -8.9(7) . . . . ?
C34 C29 C30 C31 0.0 . . . . ?
C28 C29 C30 C31 178.9(6) . . . . ?
C30A C29 C30 C31 162.0(12) . . . . ?
V1 B1 B2 V2 -82.36(11) . . . . ?
V2 B1 B2 V1 82.36(11) . . . . ?
Se1 B3 B4 V2 139.4(2) . . . . ?
V1 B3 B4 V2 -82.09(10) . . . . ?
Se1 B3 B4 V1 -138.5(2) . . . . ?
V2 B3 B4 V1 82.09(10) . . . . ?
V3 B5 B6 V4 -82.12(11) . . . . ?
V4 B5 B6 V3 82.12(11) . . . . ?
Se2 B7 B8 V4 137.0(3) . . . . ?
V3 B7 B8 V4 -82.28(11) . . . . ?
Se2 B7 B8 V3 -140.7(3) . . . . ?
V4 B7 B8 V3 82.28(11) . . . . ?
C5 C1 C2 C3 -0.4(5) . . . . ?
V1 C1 C2 C3 64.1(3) . . . . ?
C5 C1 C2 V1 -64.5(3) . . . . ?
C1 C2 C3 C4 0.7(5) . . . . ?
V1 C2 C3 C4 64.5(3) . . . . ?
C1 C2 C3 V1 -63.8(3) . . . . ?
C2 C3 C4 C5 -0.8(5) . . . . ?
V1 C3 C4 C5 62.2(3) . . . . ?
C2 C3 C4 V1 -63.0(3) . . . . ?
C3 C4 C5 C1 0.5(5) . . . . ?
V1 C4 C5 C1 62.1(3) . . . . ?
C3 C4 C5 V1 -61.6(3) . . . . ?
C2 C1 C5 C4 -0.1(5) . . . . ?
V1 C1 C5 C4 -63.6(3) . . . . ?
C2 C1 C5 V1 63.5(3) . . . . ?
C10 C6 C7 C8 0.0(5) . . . . ?
V2 C6 C7 C8 -64.5(3) . . . . ?
C10 C6 C7 V2 64.5(3) . . . . ?
C6 C7 C8 C9 0.5(5) . . . . ?
V2 C7 C8 C9 -62.7(3) . . . . ?
C6 C7 C8 V2 63.1(3) . . . . ?
C7 C8 C9 C10 -0.7(5) . . . . ?
V2 C8 C9 C10 -63.3(3) . . . . ?
C7 C8 C9 V2 62.5(3) . . . . ?
C8 C9 C10 C6 0.7(5) . . . . ?
V2 C9 C10 C6 -63.3(3) . . . . ?
C8 C9 C10 V2 64.0(3) . . . . ?
C7 C6 C10 C9 -0.4(5) . . . . ?
V2 C6 C10 C9 64.1(3) . . . . ?
C7 C6 C10 V2 -64.5(3) . . . . ?
Se1 C11 C12 C13 -104.4(4) . . . . ?
Se1 C11 C12 C17 74.5(4) . . . . ?
C17 C12 C13 C14 -0.6(6) . . . . ?
C11 C12 C13 C14 178.3(4) . . . . ?
C12 C13 C14 C15 0.0(7) . . . . ?
C13 C14 C15 C16 0.5(7) . . . . ?
C14 C15 C16 C17 -0.3(7) . . . . ?
C15 C16 C17 C12 -0.3(7) . . . . ?
C13 C12 C17 C16 0.7(6) . . . . ?
C11 C12 C17 C16 -178.2(4) . . . . ?
C22 C18 C19 C20 -0.2(5) . . . . ?
V3 C18 C19 C20 63.3(3) . . . . ?
C22 C18 C19 V3 -63.5(3) . . . . ?
C18 C19 C20 C21 0.1(5) . . . . ?
V3 C19 C20 C21 64.9(3) . . . . ?
C18 C19 C20 V3 -64.9(3) . . . . ?
C19 C20 C21 C22 0.1(5) . . . . ?
V3 C20 C21 C22 64.7(4) . . . . ?
C19 C20 C21 V3 -64.6(3) . . . . ?
C20 C21 C22 C18 -0.2(6) . . . . ?
V3 C21 C22 C18 62.5(3) . . . . ?
C20 C21 C22 V3 -62.7(3) . . . . ?
C19 C18 C22 C21 0.2(5) . . . . ?
V3 C18 C22 C21 -62.1(3) . . . . ?
C19 C18 C22 V3 62.3(3) . . . . ?
C27 C23 C24 C25 0.9(5) . . . . ?
V4 C23 C24 C25 -61.8(3) . . . . ?
C27 C23 C24 V4 62.7(3) . . . . ?
C23 C24 C25 C26 -1.3(5) . . . . ?
V4 C24 C25 C26 -64.0(3) . . . . ?
C23 C24 C25 V4 62.7(3) . . . . ?
C24 C25 C26 C27 1.2(5) . . . . ?
V4 C25 C26 C27 -63.7(3) . . . . ?
C24 C25 C26 V4 64.9(3) . . . . ?
C25 C26 C27 C23 -0.6(5) . . . . ?
V4 C26 C27 C23 -63.7(3) . . . . ?
C25 C26 C27 V4 63.1(3) . . . . ?
C24 C23 C27 C26 -0.2(5) . . . . ?
V4 C23 C27 C26 63.0(3) . . . . ?
C24 C23 C27 V4 -63.2(3) . . . . ?
C34A C29 C28 Se2 120.0(11) . . . . ?
C34 C29 C28 Se2 107.7(4) . . . . ?
C30 C29 C28 Se2 -71.3(7) . . . . ?
C30A C29 C28 Se2 -62.3(6) . . . . ?
C34A C29 C30A C31A 1.0(15) . . . . ?
C34 C29 C30A C31A 22.0(19) . . . . ?
C30 C29 C30A C31A -9.6(8) . . . . ?
C28 C29 C30A C31A -177.1(9) . . . . ?
C29 C30A C31A C32A 0.0(18) . . . . ?
C30A C31A C32A C33A 1(2) . . . . ?
C31A C32A C33A C34A -3(2) . . . . ?
C34 C29 C34A C33A -163(3) . . . . ?
C30 C29 C34A C33A 2.3(16) . . . . ?
C28 C29 C34A C33A 174.1(10) . . . . ?
C30A C29 C34A C33A -3(2) . . . . ?
C32A C33A C34A C29 4(2) . . . . ?
C12 C11 Se1 B3 48.7(3) . . . . ?
B4 B3 Se1 C11 177.3(3) . . . . ?
V1 B3 Se1 C11 96.5(3) . . . . ?
V2 B3 Se1 C11 -101.8(3) . . . . ?
C29 C28 Se2 B7 -57.1(4) . . . . ?
B8 B7 Se2 C28 179.2(3) . . . . ?
V4 B7 Se2 C28 -98.4(4) . . . . ?
V3 B7 Se2 C28 95.5(4) . . . . ?
C3 C2 V1 C1 -116.1(4) . . . . ?
C1 C2 V1 C3 116.1(4) . . . . ?
C1 C2 V1 C5 37.7(3) . . . . ?
C3 C2 V1 C5 -78.5(3) . . . . ?
C1 C2 V1 C4 78.8(3) . . . . ?
C3 C2 V1 C4 -37.4(3) . . . . ?
C1 C2 V1 B3 -105.5(3) . . . . ?
C3 C2 V1 B3 138.4(3) . . . . ?
C1 C2 V1 B1 103.8(5) . . . . ?
C3 C2 V1 B1 -12.3(6) . . . . ?
C1 C2 V1 B2 -10.2(5) . . . . ?
C3 C2 V1 B2 -126.3(4) . . . . ?
C1 C2 V1 B4 -150.2(3) . . . . ?
C3 C2 V1 B4 93.7(3) . . . . ?
C1 C2 V1 V2 -122.3(3) . . . . ?
C3 C2 V1 V2 121.6(3) . . . . ?
C5 C1 V1 C2 116.4(4) . . . . ?
C2 C1 V1 C3 -37.9(3) . . . . ?
C5 C1 V1 C3 78.5(3) . . . . ?
C2 C1 V1 C5 -116.4(4) . . . . ?
C2 C1 V1 C4 -79.4(3) . . . . ?
C5 C1 V1 C4 36.9(3) . . . . ?
C2 C1 V1 B3 80.7(3) . . . . ?
C5 C1 V1 B3 -163.0(3) . . . . ?
C2 C1 V1 B1 -140.2(3) . . . . ?
C5 C1 V1 B1 -23.8(4) . . . . ?
C2 C1 V1 B2 174.4(3) . . . . ?
C5 C1 V1 B2 -69.3(3) . . . . ?
C2 C1 V1 B4 39.1(3) . . . . ?
C5 C1 V1 B4 155.5(3) . . . . ?
C2 C1 V1 V2 118.4(3) . . . . ?
C5 C1 V1 V2 -125.2(3) . . . . ?
C4 C3 V1 C2 -116.1(4) . . . . ?
C4 C3 V1 C1 -78.4(3) . . . . ?
C2 C3 V1 C1 37.7(3) . . . . ?
C4 C3 V1 C5 -36.3(3) . . . . ?
C2 C3 V1 C5 79.8(3) . . . . ?
C2 C3 V1 C4 116.1(4) . . . . ?
C4 C3 V1 B3 -166.9(3) . . . . ?
C2 C3 V1 B3 -50.7(3) . . . . ?
C4 C3 V1 B1 58.2(3) . . . . ?
C2 C3 V1 B1 174.3(3) . . . . ?
C4 C3 V1 B2 7.4(5) . . . . ?
C2 C3 V1 B2 123.5(4) . . . . ?
C4 C3 V1 B4 151.9(3) . . . . ?
C2 C3 V1 B4 -92.0(3) . . . . ?
C4 C3 V1 V2 125.0(3) . . . . ?
C2 C3 V1 V2 -118.9(3) . . . . ?
C4 C5 V1 C2 78.9(3) . . . . ?
C1 C5 V1 C2 -37.6(3) . . . . ?
C4 C5 V1 C1 116.5(4) . . . . ?
C4 C5 V1 C3 36.6(2) . . . . ?
C1 C5 V1 C3 -79.9(3) . . . . ?
C1 C5 V1 C4 -116.5(4) . . . . ?
C4 C5 V1 B3 141.6(2) . . . . ?
C1 C5 V1 B3 25.1(4) . . . . ?
C4 C5 V1 B1 -78.4(3) . . . . ?
C1 C5 V1 B1 165.1(3) . . . . ?
C4 C5 V1 B2 -123.4(2) . . . . ?
C1 C5 V1 B2 120.1(3) . . . . ?
C4 C5 V1 B4 58.2(5) . . . . ?
C1 C5 V1 B4 -58.4(5) . . . . ?
C4 C5 V1 V2 -123.3(2) . . . . ?
C1 C5 V1 V2 120.2(3) . . . . ?
C5 C4 V1 C2 -80.1(3) . . . . ?
C3 C4 V1 C2 38.1(3) . . . . ?
C5 C4 V1 C1 -37.8(3) . . . . ?
C3 C4 V1 C1 80.3(3) . . . . ?
C5 C4 V1 C3 -118.1(4) . . . . ?
C3 C4 V1 C5 118.1(4) . . . . ?
C5 C4 V1 B3 -90.4(4) . . . . ?
C3 C4 V1 B3 27.8(5) . . . . ?
C5 C4 V1 B1 109.8(3) . . . . ?
C3 C4 V1 B1 -132.1(3) . . . . ?
C5 C4 V1 B2 65.9(3) . . . . ?
C3 C4 V1 B2 -176.0(3) . . . . ?
C5 C4 V1 B4 -155.2(2) . . . . ?
C3 C4 V1 B4 -37.1(3) . . . . ?
C5 C4 V1 V2 123.2(3) . . . . ?
C3 C4 V1 V2 -118.6(3) . . . . ?
B4 B3 V1 C2 -96.3(2) . . . . ?
Se1 B3 V1 C2 0.2(4) . . . . ?
V2 B3 V1 C2 -168.34(17) . . . . ?
B4 B3 V1 C1 -132.3(2) . . . . ?
Se1 B3 V1 C1 -35.9(4) . . . . ?
V2 B3 V1 C1 155.63(16) . . . . ?
B4 B3 V1 C3 -68.7(3) . . . . ?
Se1 B3 V1 C3 27.8(4) . . . . ?
V2 B3 V1 C3 -140.74(17) . . . . ?
B4 B3 V1 C5 -147.3(2) . . . . ?
Se1 B3 V1 C5 -50.9(4) . . . . ?
V2 B3 V1 C5 140.62(18) . . . . ?
B4 B3 V1 C4 -87.3(4) . . . . ?
Se1 B3 V1 C4 9.1(6) . . . . ?
V2 B3 V1 C4 -159.4(3) . . . . ?
B4 B3 V1 B1 72.0(2) . . . . ?
Se1 B3 V1 B1 168.4(3) . . . . ?
V2 B3 V1 B1 -0.07(17) . . . . ?
B4 B3 V1 B2 114.1(2) . . . . ?
Se1 B3 V1 B2 -149.4(4) . . . . ?
V2 B3 V1 B2 42.07(14) . . . . ?
Se1 B3 V1 B4 96.4(4) . . . . ?
V2 B3 V1 B4 -72.07(19) . . . . ?
B4 B3 V1 V2 72.07(19) . . . . ?
Se1 B3 V1 V2 168.5(4) . . . . ?
B2 B1 V1 C2 -139.0(5) . . . . ?
V2 B1 V1 C2 149.7(4) . . . . ?
B2 B1 V1 C1 -67.5(3) . . . . ?
V2 B1 V1 C1 -138.8(2) . . . . ?
B2 B1 V1 C3 -147.5(2) . . . . ?
V2 B1 V1 C3 141.29(16) . . . . ?
B2 B1 V1 C5 -82.1(2) . . . . ?
V2 B1 V1 C5 -153.36(14) . . . . ?
B2 B1 V1 C4 -117.3(2) . . . . ?
V2 B1 V1 C4 171.51(14) . . . . ?
B2 B1 V1 B3 71.3(2) . . . . ?
V2 B1 V1 B3 0.07(17) . . . . ?
V2 B1 V1 B2 -71.2(2) . . . . ?
B2 B1 V1 B4 113.0(2) . . . . ?
V2 B1 V1 B4 41.80(15) . . . . ?
B2 B1 V1 V2 71.2(2) . . . . ?
B1 B2 V1 C2 148.9(3) . . . . ?
V2 B2 V1 C2 -139.5(3) . . . . ?
B1 B2 V1 C1 142.3(2) . . . . ?
V2 B2 V1 C1 -146.02(14) . . . . ?
B1 B2 V1 C3 71.1(4) . . . . ?
V2 B2 V1 C3 142.8(3) . . . . ?
B1 B2 V1 C5 108.3(2) . . . . ?
V2 B2 V1 C5 179.94(13) . . . . ?
B1 B2 V1 C4 75.9(3) . . . . ?
V2 B2 V1 C4 147.59(14) . . . . ?
B1 B2 V1 B3 -113.8(2) . . . . ?
V2 B2 V1 B3 -42.08(13) . . . . ?
V2 B2 V1 B1 71.7(2) . . . . ?
B1 B2 V1 B4 -72.4(2) . . . . ?
V2 B2 V1 B4 -0.68(16) . . . . ?
B1 B2 V1 V2 -71.7(2) . . . . ?
B3 B4 V1 C2 89.4(2) . . . . ?
V2 B4 V1 C2 160.90(15) . . . . ?
B3 B4 V1 C1 67.2(3) . . . . ?
V2 B4 V1 C1 138.67(18) . . . . ?
B3 B4 V1 C3 126.4(2) . . . . ?
V2 B4 V1 C3 -162.12(15) . . . . ?
B3 B4 V1 C5 107.5(4) . . . . ?
V2 B4 V1 C5 179.1(3) . . . . ?
B3 B4 V1 C4 147.3(2) . . . . ?
V2 B4 V1 C4 -141.14(15) . . . . ?
V2 B4 V1 B3 71.52(18) . . . . ?
B3 B4 V1 B1 -113.3(2) . . . . ?
V2 B4 V1 B1 -41.76(14) . . . . ?
B3 B4 V1 B2 -70.8(2) . . . . ?
V2 B4 V1 B2 0.67(16) . . . . ?
B3 B4 V1 V2 -71.52(18) . . . . ?
C7 C6 V2 C10 115.8(5) . . . . ?
C10 C6 V2 C7 -115.8(5) . . . . ?
C10 C6 V2 C9 -37.7(3) . . . . ?
C7 C6 V2 C9 78.2(3) . . . . ?
C10 C6 V2 C8 -78.8(3) . . . . ?
C7 C6 V2 C8 37.0(3) . . . . ?
C10 C6 V2 B3 176.3(3) . . . . ?
C7 C6 V2 B3 -67.9(3) . . . . ?
C10 C6 V2 B2 82.1(3) . . . . ?
C7 C6 V2 B2 -162.1(3) . . . . ?
C10 C6 V2 B1 39.7(4) . . . . ?
C7 C6 V2 B1 155.5(3) . . . . ?
C10 C6 V2 B4 -139.1(3) . . . . ?
C7 C6 V2 B4 -23.3(4) . . . . ?
C10 C6 V2 V1 122.2(3) . . . . ?
C7 C6 V2 V1 -122.0(3) . . . . ?
C9 C10 V2 C6 -115.6(5) . . . . ?
C9 C10 V2 C7 -77.7(4) . . . . ?
C6 C10 V2 C7 37.9(3) . . . . ?
C6 C10 V2 C9 115.6(5) . . . . ?
C9 C10 V2 C8 -36.6(3) . . . . ?
C6 C10 V2 C8 79.0(4) . . . . ?
C9 C10 V2 B3 -122.1(4) . . . . ?
C6 C10 V2 B3 -6.5(5) . . . . ?
C9 C10 V2 B2 139.3(3) . . . . ?
C6 C10 V2 B2 -105.1(4) . . . . ?
C9 C10 V2 B1 93.7(3) . . . . ?
C6 C10 V2 B1 -150.7(3) . . . . ?
C9 C10 V2 B4 -16.5(6) . . . . ?
C6 C10 V2 B4 99.0(5) . . . . ?
C9 C10 V2 V1 122.4(3) . . . . ?
C6 C10 V2 V1 -122.0(3) . . . . ?
C8 C7 V2 C6 116.2(4) . . . . ?
C8 C7 V2 C10 78.3(3) . . . . ?
C6 C7 V2 C10 -37.8(3) . . . . ?
C8 C7 V2 C9 36.6(3) . . . . ?
C6 C7 V2 C9 -79.5(3) . . . . ?
C6 C7 V2 C8 -116.2(4) . . . . ?
C8 C7 V2 B3 -123.2(3) . . . . ?
C6 C7 V2 B3 120.6(3) . . . . ?
C8 C7 V2 B2 142.8(3) . . . . ?
C6 C7 V2 B2 26.7(4) . . . . ?
C8 C7 V2 B1 54.0(8) . . . . ?
C6 C7 V2 B1 -62.2(8) . . . . ?
C8 C7 V2 B4 -79.0(3) . . . . ?
C6 C7 V2 B4 164.8(3) . . . . ?
C8 C7 V2 V1 -121.7(3) . . . . ?
C6 C7 V2 V1 122.1(3) . . . . ?
C8 C9 V2 C6 -79.0(4) . . . . ?
C10 C9 V2 C6 38.1(3) . . . . ?
C8 C9 V2 C10 -117.2(5) . . . . ?
C8 C9 V2 C7 -36.7(3) . . . . ?
C10 C9 V2 C7 80.5(4) . . . . ?
C10 C9 V2 C8 117.2(5) . . . . ?
C8 C9 V2 B3 4.6(5) . . . . ?
C10 C9 V2 B3 121.8(4) . . . . ?
C8 C9 V2 B2 -167.5(3) . . . . ?
C10 C9 V2 B2 -50.4(4) . . . . ?
C8 C9 V2 B1 149.5(3) . . . . ?
C10 C9 V2 B1 -93.4(3) . . . . ?
C8 C9 V2 B4 54.9(4) . . . . ?
C10 C9 V2 B4 172.0(3) . . . . ?
C8 C9 V2 V1 121.4(3) . . . . ?
C10 C9 V2 V1 -121.5(3) . . . . ?
C9 C8 V2 C6 79.4(3) . . . . ?
C7 C8 V2 C6 -38.0(3) . . . . ?
C9 C8 V2 C10 37.1(3) . . . . ?
C7 C8 V2 C10 -80.3(4) . . . . ?
C9 C8 V2 C7 117.4(5) . . . . ?
C7 C8 V2 C9 -117.4(5) . . . . ?
C9 C8 V2 B3 -177.4(3) . . . . ?
C7 C8 V2 B3 65.2(4) . . . . ?
C9 C8 V2 B2 27.0(7) . . . . ?
C7 C8 V2 B2 -90.4(6) . . . . ?
C9 C8 V2 B1 -40.6(4) . . . . ?
C7 C8 V2 B1 -158.0(3) . . . . ?
C9 C8 V2 B4 -134.5(3) . . . . ?
C7 C8 V2 B4 108.1(3) . . . . ?
C9 C8 V2 V1 -121.8(3) . . . . ?
C7 C8 V2 V1 120.8(4) . . . . ?
B4 B3 V2 C6 140.3(3) . . . . ?
Se1 B3 V2 C6 44.1(4) . . . . ?
V1 B3 V2 C6 -147.59(19) . . . . ?
B4 B3 V2 C10 144.4(3) . . . . ?
Se1 B3 V2 C10 48.3(5) . . . . ?
V1 B3 V2 C10 -143.4(3) . . . . ?
B4 B3 V2 C7 106.9(3) . . . . ?
Se1 B3 V2 C7 10.8(4) . . . . ?
V1 B3 V2 C7 179.0(2) . . . . ?
B4 B3 V2 C9 72.1(4) . . . . ?
Se1 B3 V2 C9 -24.0(6) . . . . ?
V1 B3 V2 C9 144.3(3) . . . . ?
B4 B3 V2 C8 75.1(3) . . . . ?
Se1 B3 V2 C8 -21.1(4) . . . . ?
V1 B3 V2 C8 147.20(18) . . . . ?
B4 B3 V2 B2 -114.4(2) . . . . ?
Se1 B3 V2 B2 149.4(4) . . . . ?
V1 B3 V2 B2 -42.29(14) . . . . ?
B4 B3 V2 B1 -72.1(2) . . . . ?
Se1 B3 V2 B1 -168.2(3) . . . . ?
V1 B3 V2 B1 0.07(17) . . . . ?
Se1 B3 V2 B4 -96.1(4) . . . . ?
V1 B3 V2 B4 72.1(2) . . . . ?
B4 B3 V2 V1 -72.1(2) . . . . ?
Se1 B3 V2 V1 -168.3(4) . . . . ?
B1 B2 V2 C6 -134.1(2) . . . . ?
V1 B2 V2 C6 154.87(16) . . . . ?
B1 B2 V2 C10 -98.0(2) . . . . ?
V1 B2 V2 C10 -168.99(16) . . . . ?
B1 B2 V2 C7 -150.0(3) . . . . ?
V1 B2 V2 C7 139.0(2) . . . . ?
B1 B2 V2 C9 -71.0(3) . . . . ?
V1 B2 V2 C9 -142.01(16) . . . . ?
B1 B2 V2 C8 -89.2(5) . . . . ?
V1 B2 V2 C8 -160.2(4) . . . . ?
B1 B2 V2 B3 113.1(2) . . . . ?
V1 B2 V2 B3 42.05(13) . . . . ?
V1 B2 V2 B1 -71.02(19) . . . . ?
B1 B2 V2 B4 71.7(2) . . . . ?
V1 B2 V2 B4 0.68(16) . . . . ?
B1 B2 V2 V1 71.02(19) . . . . ?
B2 B1 V2 C6 67.0(3) . . . . ?
V1 B1 V2 C6 138.97(19) . . . . ?
B2 B1 V2 C10 89.6(2) . . . . ?
V1 B1 V2 C10 161.53(16) . . . . ?
B2 B1 V2 C7 110.9(7) . . . . ?
V1 B1 V2 C7 -177.2(6) . . . . ?
B2 B1 V2 C9 126.0(2) . . . . ?
V1 B1 V2 C9 -162.04(15) . . . . ?
B2 B1 V2 C8 148.5(2) . . . . ?
V1 B1 V2 C8 -139.54(19) . . . . ?
B2 B1 V2 B3 -72.0(2) . . . . ?
V1 B1 V2 B3 -0.07(17) . . . . ?
V1 B1 V2 B2 71.92(18) . . . . ?
B2 B1 V2 B4 -113.7(2) . . . . ?
V1 B1 V2 B4 -41.82(15) . . . . ?
B2 B1 V2 V1 -71.92(18) . . . . ?
B3 B4 V2 C6 -67.9(3) . . . . ?
V1 B4 V2 C6 -139.3(2) . . . . ?
B3 B4 V2 C10 -134.1(4) . . . . ?
V1 B4 V2 C10 154.4(4) . . . . ?
B3 B4 V2 C7 -82.0(3) . . . . ?
V1 B4 V2 C7 -153.41(19) . . . . ?
B3 B4 V2 C9 -145.2(2) . . . . ?
V1 B4 V2 C9 143.34(16) . . . . ?
B3 B4 V2 C8 -116.8(2) . . . . ?
V1 B4 V2 C8 171.73(17) . . . . ?
V1 B4 V2 B3 -71.4(2) . . . . ?
B3 B4 V2 B2 70.8(2) . . . . ?
V1 B4 V2 B2 -0.68(16) . . . . ?
B3 B4 V2 B1 113.0(2) . . . . ?
V1 B4 V2 B1 41.59(15) . . . . ?
B3 B4 V2 V1 71.4(2) . . . . ?
C2 V1 V2 C6 92.0(4) . . . . ?
C1 V1 V2 C6 22.2(4) . . . . ?
C3 V1 V2 C6 161.8(4) . . . . ?
C5 V1 V2 C6 -51.7(4) . . . . ?
C4 V1 V2 C6 -126.1(4) . . . . ?
B3 V1 V2 C6 70.8(4) . . . . ?
B1 V1 V2 C6 -109.3(4) . . . . ?
B2 V1 V2 C6 -51.5(4) . . . . ?
B4 V1 V2 C6 127.6(4) . . . . ?
C2 V1 V2 C10 164.8(4) . . . . ?
C1 V1 V2 C10 95.0(4) . . . . ?
C3 V1 V2 C10 -125.5(4) . . . . ?
C5 V1 V2 C10 21.1(3) . . . . ?
C4 V1 V2 C10 -53.4(4) . . . . ?
B3 V1 V2 C10 143.6(3) . . . . ?
B1 V1 V2 C10 -36.5(3) . . . . ?
B2 V1 V2 C10 21.2(3) . . . . ?
B4 V1 V2 C10 -159.6(3) . . . . ?
C2 V1 V2 C7 19.4(5) . . . . ?
C1 V1 V2 C7 -50.4(5) . . . . ?
C3 V1 V2 C7 89.1(5) . . . . ?
C5 V1 V2 C7 -124.3(4) . . . . ?
C4 V1 V2 C7 161.3(4) . . . . ?
B3 V1 V2 C7 -1.8(4) . . . . ?
B1 V1 V2 C7 178.1(4) . . . . ?
B2 V1 V2 C7 -124.2(4) . . . . ?
B4 V1 V2 C7 55.0(4) . . . . ?
C2 V1 V2 C9 -122.9(4) . . . . ?
C1 V1 V2 C9 167.2(4) . . . . ?
C3 V1 V2 C9 -53.2(4) . . . . ?
C5 V1 V2 C9 93.4(3) . . . . ?
C4 V1 V2 C9 18.9(4) . . . . ?
B3 V1 V2 C9 -144.2(3) . . . . ?
B1 V1 V2 C9 35.8(3) . . . . ?
B2 V1 V2 C9 93.5(3) . . . . ?
B4 V1 V2 C9 -87.3(3) . . . . ?
C2 V1 V2 C8 -51.5(4) . . . . ?
C1 V1 V2 C8 -121.4(4) . . . . ?
C3 V1 V2 C8 18.2(4) . . . . ?
C5 V1 V2 C8 164.8(4) . . . . ?
C4 V1 V2 C8 90.3(4) . . . . ?
B3 V1 V2 C8 -72.8(3) . . . . ?
B1 V1 V2 C8 107.2(3) . . . . ?
B2 V1 V2 C8 164.9(3) . . . . ?
B4 V1 V2 C8 -15.9(3) . . . . ?
C2 V1 V2 B3 21.2(3) . . . . ?
C1 V1 V2 B3 -48.6(3) . . . . ?
C3 V1 V2 B3 91.0(3) . . . . ?
C5 V1 V2 B3 -122.5(3) . . . . ?
C4 V1 V2 B3 163.1(3) . . . . ?
B1 V1 V2 B3 179.9(2) . . . . ?
B2 V1 V2 B3 -122.34(19) . . . . ?
B4 V1 V2 B3 56.84(19) . . . . ?
C2 V1 V2 B2 143.6(3) . . . . ?
C1 V1 V2 B2 73.7(3) . . . . ?
C3 V1 V2 B2 -146.7(3) . . . . ?
C5 V1 V2 B2 -0.1(3) . . . . ?
C4 V1 V2 B2 -74.6(3) . . . . ?
B3 V1 V2 B2 122.34(19) . . . . ?
B1 V1 V2 B2 -57.7(2) . . . . ?
B4 V1 V2 B2 179.18(19) . . . . ?
C2 V1 V2 B1 -158.7(3) . . . . ?
C1 V1 V2 B1 131.5(3) . . . . ?
C3 V1 V2 B1 -89.0(3) . . . . ?
C5 V1 V2 B1 57.6(3) . . . . ?
C4 V1 V2 B1 -16.8(3) . . . . ?
B3 V1 V2 B1 -179.9(2) . . . . ?
B2 V1 V2 B1 57.7(2) . . . . ?
B4 V1 V2 B1 -123.1(2) . . . . ?
C2 V1 V2 B4 -35.6(3) . . . . ?
C1 V1 V2 B4 -105.5(3) . . . . ?
C3 V1 V2 B4 34.1(3) . . . . ?
C5 V1 V2 B4 -179.3(3) . . . . ?
C4 V1 V2 B4 106.2(3) . . . . ?
B3 V1 V2 B4 -56.84(19) . . . . ?
B1 V1 V2 B4 123.1(2) . . . . ?
B2 V1 V2 B4 -179.18(19) . . . . ?
C21 C20 V3 C19 -115.5(4) . . . . ?
C19 C20 V3 C21 115.5(4) . . . . ?
C19 C20 V3 C18 37.4(3) . . . . ?
C21 C20 V3 C18 -78.1(3) . . . . ?
C19 C20 V3 C22 79.1(3) . . . . ?
C21 C20 V3 C22 -36.4(3) . . . . ?
C19 C20 V3 B5 -37.0(4) . . . . ?
C21 C20 V3 B5 -152.6(3) . . . . ?
C19 C20 V3 B7 -172.9(3) . . . . ?
C21 C20 V3 B7 71.5(3) . . . . ?
C19 C20 V3 B8 144.1(3) . . . . ?
C21 C20 V3 B8 28.5(5) . . . . ?
C19 C20 V3 B6 -79.4(3) . . . . ?
C21 C20 V3 B6 165.0(3) . . . . ?
C19 C20 V3 V4 -120.5(3) . . . . ?
C21 C20 V3 V4 123.9(3) . . . . ?
C18 C19 V3 C20 116.1(4) . . . . ?
C20 C19 V3 C21 -38.0(3) . . . . ?
C18 C19 V3 C21 78.1(3) . . . . ?
C20 C19 V3 C18 -116.1(4) . . . . ?
C20 C19 V3 C22 -78.7(3) . . . . ?
C18 C19 V3 C22 37.4(3) . . . . ?
C20 C19 V3 B5 152.7(3) . . . . ?
C18 C19 V3 B5 -91.2(3) . . . . ?
C20 C19 V3 B7 12.2(5) . . . . ?
C18 C19 V3 B7 128.3(4) . . . . ?
C20 C19 V3 B8 -95.7(5) . . . . ?
C18 C19 V3 B8 20.4(6) . . . . ?
C20 C19 V3 B6 107.0(3) . . . . ?
C18 C19 V3 B6 -136.9(3) . . . . ?
C20 C19 V3 V4 120.5(3) . . . . ?
C18 C19 V3 V4 -123.4(3) . . . . ?
C22 C21 V3 C20 -116.8(4) . . . . ?
C22 C21 V3 C19 -78.8(3) . . . . ?
C20 C21 V3 C19 38.0(3) . . . . ?
C22 C21 V3 C18 -37.0(3) . . . . ?
C20 C21 V3 C18 79.8(3) . . . . ?
C20 C21 V3 C22 116.8(4) . . . . ?
C22 C21 V3 B5 -49.3(7) . . . . ?
C20 C21 V3 B5 67.5(7) . . . . ?
C22 C21 V3 B7 126.1(3) . . . . ?
C20 C21 V3 B7 -117.1(3) . . . . ?
C22 C21 V3 B8 81.8(3) . . . . ?
C20 C21 V3 B8 -161.4(3) . . . . ?
C22 C21 V3 B6 -139.3(3) . . . . ?
C20 C21 V3 B6 -22.5(4) . . . . ?
C22 C21 V3 V4 123.8(3) . . . . ?
C20 C21 V3 V4 -119.4(3) . . . . ?
C19 C18 V3 C20 -37.9(3) . . . . ?
C22 C18 V3 C20 78.5(4) . . . . ?
C22 C18 V3 C19 116.4(5) . . . . ?
C19 C18 V3 C21 -80.2(3) . . . . ?
C22 C18 V3 C21 36.2(3) . . . . ?
C19 C18 V3 C22 -116.4(5) . . . . ?
C19 C18 V3 B5 95.2(3) . . . . ?
C22 C18 V3 B5 -148.4(3) . . . . ?
C19 C18 V3 B7 -117.2(4) . . . . ?
C22 C18 V3 B7 -0.9(5) . . . . ?
C19 C18 V3 B8 -171.0(3) . . . . ?
C22 C18 V3 B8 -54.6(4) . . . . ?
C19 C18 V3 B6 52.0(3) . . . . ?
C22 C18 V3 B6 168.4(3) . . . . ?
C19 C18 V3 V4 118.9(3) . . . . ?
C22 C18 V3 V4 -124.7(3) . . . . ?
C21 C22 V3 C20 37.8(3) . . . . ?
C18 C22 V3 C20 -79.8(3) . . . . ?
C21 C22 V3 C19 80.1(3) . . . . ?
C18 C22 V3 C19 -37.5(3) . . . . ?
C18 C22 V3 C21 -117.6(4) . . . . ?
C21 C22 V3 C18 117.6(4) . . . . ?
C21 C22 V3 B5 158.8(3) . . . . ?
C18 C22 V3 B5 41.2(4) . . . . ?
C21 C22 V3 B7 -62.9(3) . . . . ?
C18 C22 V3 B7 179.5(3) . . . . ?
C21 C22 V3 B8 -106.3(3) . . . . ?
C18 C22 V3 B8 136.1(3) . . . . ?
C21 C22 V3 B6 93.6(6) . . . . ?
C18 C22 V3 B6 -24.0(7) . . . . ?
C21 C22 V3 V4 -120.8(3) . . . . ?
C18 C22 V3 V4 121.6(3) . . . . ?
B6 B5 V3 C20 -66.3(3) . . . . ?
V4 B5 V3 C20 -137.49(19) . . . . ?
B6 B5 V3 C19 -87.6(2) . . . . ?
V4 B5 V3 C19 -158.74(15) . . . . ?
B6 B5 V3 C21 -113.3(5) . . . . ?
V4 B5 V3 C21 175.6(5) . . . . ?
B6 B5 V3 C18 -124.0(2) . . . . ?
V4 B5 V3 C18 164.87(15) . . . . ?
B6 B5 V3 C22 -147.0(2) . . . . ?
V4 B5 V3 C22 141.89(17) . . . . ?
B6 B5 V3 B7 71.5(2) . . . . ?
V4 B5 V3 B7 0.31(17) . . . . ?
B6 B5 V3 B8 113.0(2) . . . . ?
V4 B5 V3 B8 41.81(15) . . . . ?
V4 B5 V3 B6 -71.15(18) . . . . ?
B6 B5 V3 V4 71.15(18) . . . . ?
B8 B7 V3 C20 -141.4(2) . . . . ?
Se2 B7 V3 C20 -42.1(4) . . . . ?
V4 B7 V3 C20 147.03(16) . . . . ?
B8 B7 V3 C19 -149.1(3) . . . . ?
Se2 B7 V3 C19 -49.8(6) . . . . ?
V4 B7 V3 C19 139.3(3) . . . . ?
B8 B7 V3 C21 -106.9(3) . . . . ?
Se2 B7 V3 C21 -7.7(4) . . . . ?
V4 B7 V3 C21 -178.54(19) . . . . ?
B8 B7 V3 C18 -75.4(4) . . . . ?
Se2 B7 V3 C18 23.8(6) . . . . ?
V4 B7 V3 C18 -147.0(3) . . . . ?
B8 B7 V3 C22 -76.0(3) . . . . ?
Se2 B7 V3 C22 23.3(5) . . . . ?
V4 B7 V3 C22 -147.60(18) . . . . ?
B8 B7 V3 B5 71.3(2) . . . . ?
Se2 B7 V3 B5 170.5(4) . . . . ?
V4 B7 V3 B5 -0.31(17) . . . . ?
Se2 B7 V3 B8 99.3(4) . . . . ?
V4 B7 V3 B8 -71.6(2) . . . . ?
B8 B7 V3 B6 113.8(2) . . . . ?
Se2 B7 V3 B6 -146.9(4) . . . . ?
V4 B7 V3 B6 42.25(14) . . . . ?
B8 B7 V3 V4 71.6(2) . . . . ?
Se2 B7 V3 V4 170.9(5) . . . . ?
B7 B8 V3 C20 65.4(3) . . . . ?
V4 B8 V3 C20 136.9(2) . . . . ?
B7 B8 V3 C19 132.4(5) . . . . ?
V4 B8 V3 C19 -156.1(4) . . . . ?
B7 B8 V3 C21 82.5(3) . . . . ?
V4 B8 V3 C21 154.04(18) . . . . ?
B7 B8 V3 C18 146.5(3) . . . . ?
V4 B8 V3 C18 -142.02(17) . . . . ?
B7 B8 V3 C22 117.6(3) . . . . ?
V4 B8 V3 C22 -170.9(2) . . . . ?
B7 B8 V3 B5 -113.8(2) . . . . ?
V4 B8 V3 B5 -42.30(15) . . . . ?
V4 B8 V3 B7 71.5(2) . . . . ?
B7 B8 V3 B6 -71.0(2) . . . . ?
V4 B8 V3 B6 0.48(17) . . . . ?
B7 B8 V3 V4 -71.5(2) . . . . ?
B5 B6 V3 C20 134.9(2) . . . . ?
V4 B6 V3 C20 -153.36(15) . . . . ?
B5 B6 V3 C19 99.1(2) . . . . ?
V4 B6 V3 C19 170.86(15) . . . . ?
B5 B6 V3 C21 148.4(3) . . . . ?
V4 B6 V3 C21 -139.8(2) . . . . ?
B5 B6 V3 C18 71.5(3) . . . . ?
V4 B6 V3 C18 143.23(15) . . . . ?
B5 B6 V3 C22 87.5(5) . . . . ?
V4 B6 V3 C22 159.2(4) . . . . ?
V4 B6 V3 B5 71.7(2) . . . . ?
B5 B6 V3 B7 -113.6(2) . . . . ?
V4 B6 V3 B7 -41.91(15) . . . . ?
B5 B6 V3 B8 -72.2(2) . . . . ?
V4 B6 V3 B8 -0.48(17) . . . . ?
B5 B6 V3 V4 -71.73(19) . . . . ?
C24 C25 V4 C26 -116.5(4) . . . . ?
C24 C25 V4 C27 -78.7(3) . . . . ?
C26 C25 V4 C27 37.8(3) . . . . ?
C24 C25 V4 C23 -36.9(3) . . . . ?
C26 C25 V4 C23 79.6(3) . . . . ?
C26 C25 V4 C24 116.5(4) . . . . ?
C24 C25 V4 B7 160.0(3) . . . . ?
C26 C25 V4 B7 -83.5(3) . . . . ?
C24 C25 V4 B8 -158.2(3) . . . . ?
C26 C25 V4 B8 -41.8(4) . . . . ?
C24 C25 V4 B6 66.1(3) . . . . ?
C26 C25 V4 B6 -177.5(3) . . . . ?
C24 C25 V4 B5 19.8(5) . . . . ?
C26 C25 V4 B5 136.3(3) . . . . ?
C24 C25 V4 V3 124.4(3) . . . . ?
C26 C25 V4 V3 -119.2(3) . . . . ?
C27 C26 V4 C25 115.8(4) . . . . ?
C25 C26 V4 C27 -115.8(4) . . . . ?
C27 C26 V4 C23 37.2(3) . . . . ?
C25 C26 V4 C23 -78.6(3) . . . . ?
C27 C26 V4 C24 78.7(3) . . . . ?
C25 C26 V4 C24 -37.1(3) . . . . ?
C27 C26 V4 B7 -141.7(3) . . . . ?
C25 C26 V4 B7 102.6(3) . . . . ?
C27 C26 V4 B8 -96.6(3) . . . . ?
C25 C26 V4 B8 147.6(3) . . . . ?
C27 C26 V4 B6 120.5(4) . . . . ?
C25 C26 V4 B6 4.7(6) . . . . ?
C27 C26 V4 B5 5.4(6) . . . . ?
C25 C26 V4 B5 -110.4(5) . . . . ?
C27 C26 V4 V3 -121.7(3) . . . . ?
C25 C26 V4 V3 122.5(3) . . . . ?
C26 C27 V4 C25 -38.2(3) . . . . ?
C23 C27 V4 C25 78.7(3) . . . . ?
C23 C27 V4 C26 116.9(4) . . . . ?
C26 C27 V4 C23 -116.9(4) . . . . ?
C26 C27 V4 C24 -79.7(3) . . . . ?
C23 C27 V4 C24 37.1(3) . . . . ?
C26 C27 V4 B7 47.5(3) . . . . ?
C23 C27 V4 B7 164.4(3) . . . . ?
C26 C27 V4 B8 89.1(3) . . . . ?
C23 C27 V4 B8 -154.0(3) . . . . ?
C26 C27 V4 B6 -127.6(4) . . . . ?
C23 C27 V4 B6 -10.7(5) . . . . ?
C26 C27 V4 B5 -177.4(3) . . . . ?
C23 C27 V4 B5 -60.5(4) . . . . ?
C26 C27 V4 V3 118.8(3) . . . . ?
C23 C27 V4 V3 -124.3(3) . . . . ?
C24 C23 V4 C25 36.9(3) . . . . ?
C27 C23 V4 C25 -79.9(3) . . . . ?
C24 C23 V4 C26 79.4(3) . . . . ?
C27 C23 V4 C26 -37.4(3) . . . . ?
C24 C23 V4 C27 116.8(4) . . . . ?
C27 C23 V4 C24 -116.8(4) . . . . ?
C24 C23 V4 B7 82.3(5) . . . . ?
C27 C23 V4 B7 -34.5(6) . . . . ?
C24 C23 V4 B8 151.9(3) . . . . ?
C27 C23 V4 B8 35.1(4) . . . . ?
C24 C23 V4 B6 -69.3(3) . . . . ?
C27 C23 V4 B6 173.9(3) . . . . ?
C24 C23 V4 B5 -113.8(3) . . . . ?
C27 C23 V4 B5 129.4(3) . . . . ?
C24 C23 V4 V3 -123.5(3) . . . . ?
C27 C23 V4 V3 119.7(3) . . . . ?
C23 C24 V4 C25 -117.4(4) . . . . ?
C25 C24 V4 C26 38.0(3) . . . . ?
C23 C24 V4 C26 -79.4(3) . . . . ?
C25 C24 V4 C27 80.0(3) . . . . ?
C23 C24 V4 C27 -37.4(3) . . . . ?
C25 C24 V4 C23 117.4(4) . . . . ?
C25 C24 V4 B7 -28.4(4) . . . . ?
C23 C24 V4 B7 -145.8(3) . . . . ?
C25 C24 V4 B8 50.3(6) . . . . ?
C23 C24 V4 B8 -67.1(6) . . . . ?
C25 C24 V4 B6 -123.1(3) . . . . ?
C23 C24 V4 B6 119.5(3) . . . . ?
C25 C24 V4 B5 -167.9(3) . . . . ?
C23 C24 V4 B5 74.7(3) . . . . ?
C25 C24 V4 V3 -119.7(3) . . . . ?
C23 C24 V4 V3 122.9(3) . . . . ?
B8 B7 V4 C25 131.1(2) . . . . ?
Se2 B7 V4 C25 31.5(4) . . . . ?
V3 B7 V4 C25 -156.99(14) . . . . ?
B8 B7 V4 C26 94.4(2) . . . . ?
Se2 B7 V4 C26 -5.2(4) . . . . ?
V3 B7 V4 C26 166.31(15) . . . . ?
B8 B7 V4 C27 68.4(3) . . . . ?
Se2 B7 V4 C27 -31.2(4) . . . . ?
V3 B7 V4 C27 140.29(17) . . . . ?
B8 B7 V4 C23 91.9(5) . . . . ?
Se2 B7 V4 C23 -7.8(7) . . . . ?
V3 B7 V4 C23 163.8(4) . . . . ?
B8 B7 V4 C24 147.7(2) . . . . ?
Se2 B7 V4 C24 48.0(5) . . . . ?
V3 B7 V4 C24 -140.43(18) . . . . ?
Se2 B7 V4 B8 -99.6(4) . . . . ?
V3 B7 V4 B8 71.9(2) . . . . ?
B8 B7 V4 B6 -114.2(2) . . . . ?
Se2 B7 V4 B6 146.2(4) . . . . ?
V3 B7 V4 B6 -42.32(14) . . . . ?
B8 B7 V4 B5 -71.6(2) . . . . ?
Se2 B7 V4 B5 -171.2(3) . . . . ?
V3 B7 V4 B5 0.31(17) . . . . ?
B8 B7 V4 V3 -71.9(2) . . . . ?
Se2 B7 V4 V3 -171.5(4) . . . . ?
B7 B8 V4 C25 -67.5(3) . . . . ?
V3 B8 V4 C25 -139.16(18) . . . . ?
B7 B8 V4 C26 -91.2(2) . . . . ?
V3 B8 V4 C26 -162.85(17) . . . . ?
B7 B8 V4 C27 -127.8(2) . . . . ?
V3 B8 V4 C27 160.49(17) . . . . ?
B7 B8 V4 C23 -147.9(2) . . . . ?
V3 B8 V4 C23 140.38(19) . . . . ?
B7 B8 V4 C24 -101.9(5) . . . . ?
V3 B8 V4 C24 -173.6(4) . . . . ?
V3 B8 V4 B7 -71.69(19) . . . . ?
B7 B8 V4 B6 71.2(2) . . . . ?
V3 B8 V4 B6 -0.48(17) . . . . ?
B7 B8 V4 B5 113.7(2) . . . . ?
V3 B8 V4 B5 41.98(15) . . . . ?
B7 B8 V4 V3 71.69(19) . . . . ?
B5 B6 V4 C25 -143.8(2) . . . . ?
V3 B6 V4 C25 145.18(16) . . . . ?
B5 B6 V4 C26 -146.9(4) . . . . ?
V3 B6 V4 C26 142.1(3) . . . . ?
B5 B6 V4 C27 -70.8(4) . . . . ?
V3 B6 V4 C27 -141.8(3) . . . . ?
B5 B6 V4 C23 -77.6(3) . . . . ?
V3 B6 V4 C23 -148.64(16) . . . . ?
B5 B6 V4 C24 -111.2(2) . . . . ?
V3 B6 V4 C24 177.84(16) . . . . ?
B5 B6 V4 B7 113.3(2) . . . . ?
V3 B6 V4 B7 42.31(15) . . . . ?
B5 B6 V4 B8 71.5(2) . . . . ?
V3 B6 V4 B8 0.48(17) . . . . ?
V3 B6 V4 B5 -71.0(2) . . . . ?
B5 B6 V4 V3 71.0(2) . . . . ?
B6 B5 V4 C25 67.6(4) . . . . ?
V3 B5 V4 C25 139.3(3) . . . . ?
B6 B5 V4 C26 142.0(4) . . . . ?
V3 B5 V4 C26 -146.2(4) . . . . ?
B6 B5 V4 C27 145.7(2) . . . . ?
V3 B5 V4 C27 -142.59(16) . . . . ?
B6 B5 V4 C23 114.5(2) . . . . ?
V3 B5 V4 C23 -173.73(15) . . . . ?
B6 B5 V4 C24 79.7(2) . . . . ?
V3 B5 V4 C24 151.49(15) . . . . ?
B6 B5 V4 B7 -72.1(2) . . . . ?
V3 B5 V4 B7 -0.31(17) . . . . ?
B6 B5 V4 B8 -114.0(2) . . . . ?
V3 B5 V4 B8 -42.25(15) . . . . ?
V3 B5 V4 B6 71.7(2) . . . . ?
B6 B5 V4 V3 -71.7(2) . . . . ?
C20 V3 V4 C25 -23.5(4) . . . . ?
C19 V3 V4 C25 -93.6(3) . . . . ?
C21 V3 V4 C25 48.4(4) . . . . ?
C18 V3 V4 C25 -164.6(3) . . . . ?
C22 V3 V4 C25 121.0(4) . . . . ?
B5 V3 V4 C25 -134.8(3) . . . . ?
B7 V3 V4 C25 45.6(3) . . . . ?
B8 V3 V4 C25 102.7(3) . . . . ?
B6 V3 V4 C25 -76.7(3) . . . . ?
C20 V3 V4 C26 -94.4(4) . . . . ?
C19 V3 V4 C26 -164.4(3) . . . . ?
C21 V3 V4 C26 -22.4(4) . . . . ?
C18 V3 V4 C26 124.6(4) . . . . ?
C22 V3 V4 C26 50.2(4) . . . . ?
B5 V3 V4 C26 154.4(3) . . . . ?
B7 V3 V4 C26 -25.2(3) . . . . ?
B8 V3 V4 C26 31.9(3) . . . . ?
B6 V3 V4 C26 -147.5(3) . . . . ?
C20 V3 V4 C27 -164.1(4) . . . . ?
C19 V3 V4 C27 125.9(4) . . . . ?
C21 V3 V4 C27 -92.1(4) . . . . ?
C18 V3 V4 C27 54.8(4) . . . . ?
C22 V3 V4 C27 -19.5(4) . . . . ?
B5 V3 V4 C27 84.7(3) . . . . ?
B7 V3 V4 C27 -94.9(3) . . . . ?
B8 V3 V4 C27 -37.8(3) . . . . ?
B6 V3 V4 C27 142.8(3) . . . . ?
C20 V3 V4 C23 123.4(4) . . . . ?
C19 V3 V4 C23 53.4(4) . . . . ?
C21 V3 V4 C23 -164.6(4) . . . . ?
C18 V3 V4 C23 -17.7(4) . . . . ?
C22 V3 V4 C23 -92.0(4) . . . . ?
B5 V3 V4 C23 12.2(3) . . . . ?
B7 V3 V4 C23 -167.4(3) . . . . ?
B8 V3 V4 C23 -110.3(3) . . . . ?
B6 V3 V4 C23 70.3(3) . . . . ?
C20 V3 V4 C24 48.9(4) . . . . ?
C19 V3 V4 C24 -21.2(4) . . . . ?
C21 V3 V4 C24 120.9(4) . . . . ?
C18 V3 V4 C24 -92.2(4) . . . . ?
C22 V3 V4 C24 -166.5(4) . . . . ?
B5 V3 V4 C24 -62.3(3) . . . . ?
B7 V3 V4 C24 118.1(3) . . . . ?
B8 V3 V4 C24 175.2(3) . . . . ?
B6 V3 V4 C24 -4.2(3) . . . . ?
C20 V3 V4 B7 -69.2(3) . . . . ?
C19 V3 V4 B7 -139.3(3) . . . . ?
C21 V3 V4 B7 2.8(4) . . . . ?
C18 V3 V4 B7 149.7(3) . . . . ?
C22 V3 V4 B7 75.4(4) . . . . ?
B5 V3 V4 B7 179.6(2) . . . . ?
B8 V3 V4 B7 57.1(2) . . . . ?
B6 V3 V4 B7 -122.3(2) . . . . ?
C20 V3 V4 B8 -126.3(3) . . . . ?
C19 V3 V4 B8 163.6(3) . . . . ?
C21 V3 V4 B8 -54.3(4) . . . . ?
C18 V3 V4 B8 92.6(3) . . . . ?
C22 V3 V4 B8 18.3(4) . . . . ?
B5 V3 V4 B8 122.5(2) . . . . ?
B7 V3 V4 B8 -57.1(2) . . . . ?
B6 V3 V4 B8 -179.4(2) . . . . ?
C20 V3 V4 B6 53.1(3) . . . . ?
C19 V3 V4 B6 -16.9(3) . . . . ?
C21 V3 V4 B6 125.1(4) . . . . ?
C18 V3 V4 B6 -88.0(3) . . . . ?
C22 V3 V4 B6 -162.3(4) . . . . ?
B5 V3 V4 B6 -58.1(2) . . . . ?
B7 V3 V4 B6 122.3(2) . . . . ?
B8 V3 V4 B6 179.4(2) . . . . ?
C20 V3 V4 B5 111.2(3) . . . . ?
C19 V3 V4 B5 41.1(3) . . . . ?
C21 V3 V4 B5 -176.8(4) . . . . ?
C18 V3 V4 B5 -29.9(3) . . . . ?
C22 V3 V4 B5 -104.2(4) . . . . ?
B7 V3 V4 B5 -179.6(2) . . . . ?
B8 V3 V4 B5 -122.5(2) . . . . ?
B6 V3 V4 B5 58.1(2) . . . . ?
